data_7706516
loop_
_publ_author_name
'Stogniy, Marina Yu'
'Anufriev, Sergey A.'
'Shmal'ko, Akim V.'
'Antropov, Sergey M.'
'Anisimov, Aleksei A.'
'Suponitsky, Kyrill Yu'
'Filippov, Oleg A.'
'Sivaev, Igor B.'

_publ_section_title
;
 The unexpected reactivity of 9-iodo-nido-carborane: from nucleophilic
 substitution reactions to the synthesis of tricobalt tris(dicarbollide)
 Na[4,4',4''-(MeOCH<sub>2</sub>CH<sub>2</sub>O)<sub>3</sub>-3,3',3''-Co<sub>3</sub>(\m<sup>3</sup>-O)(\m<sup>3</sup>-S)(1,2-C<sub>2</sub>B<sub>9</sub>H<sub>10</sub>)<sub>3</sub>].
;
_journal_issue 7
_journal_name_full 'Dalton transactions (Cambridge, England : 2003)'
_journal_page_first 2671
_journal_page_last 2688
_journal_paper_doi 10.1039/d0dt03857a
_journal_volume 50
_journal_year 2021
_chemical_formula_moiety 'C4 H20 B18 Co I2 -, Cs +'
_chemical_formula_sum 'C4 H20 B18 Co Cs I2'
_chemical_formula_weight 708.42
_space_group_crystal_system triclinic
_space_group_IT_number 2
_space_group_name_Hall '-P 1'
_space_group_name_H-M_alt 'P -1'
_atom_sites_solution_hydrogens difmap
_atom_sites_solution_primary direct
_atom_sites_solution_secondary difmap
_audit_creation_method SHELXL-2014/6
_audit_update_record
;
2020-11-03 deposited with the CCDC.	2021-01-25 downloaded from the CCDC.
;
_cell_angle_alpha 71.4450(10)
_cell_angle_beta 85.9350(10)
_cell_angle_gamma 73.4260(10)
_cell_formula_units_Z 2
_cell_length_a 8.7703(6)
_cell_length_b 10.6041(6)
_cell_length_c 12.3092(7)
_cell_measurement_reflns_used 9925
_cell_measurement_temperature 120(2)
_cell_measurement_theta_max 30.18
_cell_measurement_theta_min 2.28
_cell_volume 1039.92(11)
_computing_cell_refinement 'SAINT (Bruker, 2014)'
_computing_data_collection 'APEX (Bruker, 2014)'
_computing_data_reduction 'SAINT (Bruker, 2014)'
_computing_molecular_graphics 'SHELXL-2014/6 (Sheldrick, 2014)'
_computing_publication_material 'SHELXL-2014/6 (Sheldrick, 2014) and PLATON (Spek, 2015)'
_computing_structure_refinement 'SHELXL-2014/6 (Sheldrick, 2014)'
_computing_structure_solution 'SHELXL-2014/6 (Sheldrick, 2014)'
_diffrn_ambient_temperature 120(2)
_diffrn_measured_fraction_theta_full 1.000
_diffrn_measured_fraction_theta_max 1.000
_diffrn_measurement_device_type 'Bruker APEX-II CCD'
_diffrn_measurement_method '\f and \w scans'
_diffrn_radiation_type MoK\a
_diffrn_radiation_wavelength 0.71073
_diffrn_reflns_av_R_equivalents 0.0147
_diffrn_reflns_av_unetI/netI 0.0129
_diffrn_reflns_Laue_measured_fraction_full 1.000
_diffrn_reflns_Laue_measured_fraction_max 1.000
_diffrn_reflns_limit_h_max 12
_diffrn_reflns_limit_h_min -12
_diffrn_reflns_limit_k_max 14
_diffrn_reflns_limit_k_min -14
_diffrn_reflns_limit_l_max 17
_diffrn_reflns_limit_l_min -17
_diffrn_reflns_number 22394
_diffrn_reflns_point_group_measured_fraction_full 1.000
_diffrn_reflns_point_group_measured_fraction_max 1.000
_diffrn_reflns_theta_full 25.242
_diffrn_reflns_theta_max 29.997
_diffrn_reflns_theta_min 1.746
_diffrn_source 'sealed tube'
_exptl_absorpt_coefficient_mu 5.506
_exptl_absorpt_correction_T_max 0.463
_exptl_absorpt_correction_T_min 0.321
_exptl_absorpt_correction_type multi-scan
_exptl_absorpt_process_details 'SADABS-2014/5 (Bruker,2014/5)'
_exptl_crystal_colour orange
_exptl_crystal_density_diffrn 2.262
_exptl_crystal_description prizm
_exptl_crystal_F_000 644
_exptl_crystal_size_max 0.20
_exptl_crystal_size_mid 0.18
_exptl_crystal_size_min 0.14
_refine_diff_density_max 0.712
_refine_diff_density_min -0.485
_refine_diff_density_rms 0.078
_refine_ls_extinction_method none
_refine_ls_goodness_of_fit_ref 1.129
_refine_ls_hydrogen_treatment refall
_refine_ls_matrix_type full
_refine_ls_number_parameters 325
_refine_ls_number_reflns 6058
_refine_ls_number_restraints 0
_refine_ls_restrained_S_all 1.129
_refine_ls_R_factor_all 0.0153
_refine_ls_R_factor_gt 0.0141
_refine_ls_shift/su_max 0.001
_refine_ls_shift/su_mean 0.000
_refine_ls_structure_factor_coef Fsqd
_refine_ls_weighting_details 'w=1/[\s^2^(Fo^2^)+(0.0112P)^2^+0.7398P] where P=(Fo^2^+2Fc^2^)/3'
_refine_ls_weighting_scheme calc
_refine_ls_wR_factor_gt 0.0319
_refine_ls_wR_factor_ref 0.0323
_reflns_Friedel_coverage 0.000
_reflns_number_gt 5808
_reflns_number_total 6058
_reflns_threshold_expression 'I > 2\s(I)'
_cod_data_source_file d0dt03857a2.cif
_cod_data_source_block si18f
_cod_depositor_comments 'Adding full bibliography for 7706515--7706517.cif.'
_cod_database_code 7706516
_shelx_space_group_comment
;
The symmetry employed for this shelxl refinement is uniquely defined
by the following loop, which should always be used as a source of
symmetry information in preference to the above space-group names.
They are only intended as comments.
;
_shelxl_version_number 2014/6

loop_
_space_group_symop_operation_xyz
'x, y, z'
'-x, -y, -z'

loop_
_atom_site_label
_atom_site_type_symbol
_atom_site_fract_x
_atom_site_fract_y
_atom_site_fract_z
_atom_site_U_iso_or_equiv
_atom_site_adp_type
_atom_site_occupancy
_atom_site_site_symmetry_order
_atom_site_calc_flag
_atom_site_refinement_flags_posn
_atom_site_refinement_flags_adp
_atom_site_refinement_flags_occupancy
_atom_site_disorder_assembly
_atom_site_disorder_group
I1 I 1.03100(2) 0.11411(2) 0.10232(2) 0.01519(3) Uani 1 1 d . . . . .
I2 I 0.82184(2) 0.12606(2) 0.57122(2) 0.01634(3) Uani 1 1 d . . . . .
Cs1 Cs 0.24538(14) 0.69741(13) 0.20065(12) 0.01945(13) Uani 0.866(16) 1 d . . P A 1
Cs1A Cs 0.224(2) 0.7022(9) 0.1950(9) 0.0275(11) Uani 0.134(16) 1 d . . P A 2
Co1 Co 0.71699(2) 0.28906(2) 0.26318(2) 0.00964(4) Uani 1 1 d . . . . .
C1 C 0.74580(18) 0.07963(15) 0.30813(13) 0.0126(3) Uani 1 1 d . . . . .
C2 C 0.57407(18) 0.16737(16) 0.33947(13) 0.0135(3) Uani 1 1 d . . . . .
B4 B 0.7875(2) 0.14538(18) 0.16903(14) 0.0130(3) Uani 1 1 d . . . . .
B5 B 0.7252(2) -0.01003(19) 0.21921(15) 0.0156(3) Uani 1 1 d . . . . .
B6 B 0.5905(2) 0.00467(19) 0.33094(16) 0.0159(3) Uani 1 1 d . . . . .
B7 B 0.4849(2) 0.30294(18) 0.22274(16) 0.0149(3) Uani 1 1 d . . . . .
B8 B 0.6208(2) 0.28846(19) 0.10799(15) 0.0145(3) Uani 1 1 d . . . . .
B9 B 0.6401(2) 0.12175(19) 0.09177(15) 0.0163(3) Uani 1 1 d . . . . .
B10 B 0.5162(2) 0.0370(2) 0.19162(16) 0.0178(3) Uani 1 1 d . . . . .
B11 B 0.4229(2) 0.14727(19) 0.27399(16) 0.0171(3) Uani 1 1 d . . . . .
B12 B 0.4523(2) 0.2201(2) 0.12511(16) 0.0179(3) Uani 1 1 d . . . . .
C1' C 0.93547(18) 0.29881(15) 0.30450(13) 0.0120(3) Uani 1 1 d . . . . .
C2' C 0.85338(18) 0.41589(16) 0.18507(13) 0.0132(3) Uani 1 1 d . . . . .
B4' B 0.8081(2) 0.30134(18) 0.41364(14) 0.0124(3) Uani 1 1 d . . . . .
B5' B 0.9719(2) 0.37490(19) 0.39918(15) 0.0153(3) Uani 1 1 d . . . . .
B6' B 1.0005(2) 0.44507(19) 0.25104(16) 0.0152(3) Uani 1 1 d . . . . .
B7' B 0.6639(2) 0.50475(18) 0.20586(15) 0.0137(3) Uani 1 1 d . . . . .
B8' B 0.6322(2) 0.43467(18) 0.35642(15) 0.0141(3) Uani 1 1 d . . . . .
B9' B 0.7797(2) 0.46535(19) 0.43197(16) 0.0156(3) Uani 1 1 d . . . . .
B10' B 0.8969(2) 0.55552(19) 0.33007(16) 0.0164(3) Uani 1 1 d . . . . .
B11' B 0.8272(2) 0.57853(19) 0.19139(16) 0.0158(3) Uani 1 1 d . . . . .
B12' B 0.6889(2) 0.59254(19) 0.30254(16) 0.0157(3) Uani 1 1 d . . . . .
H1 H 0.821(2) 0.036(2) 0.3643(17) 0.009(4) Uiso 1 1 d . . . . .
H2 H 0.561(2) 0.166(2) 0.4178(18) 0.016(5) Uiso 1 1 d . . . . .
H5 H 0.811(3) -0.105(2) 0.2247(18) 0.021(5) Uiso 1 1 d . . . . .
H6 H 0.593(3) -0.078(2) 0.4113(19) 0.022(5) Uiso 1 1 d . . . . .
H7 H 0.395(2) 0.393(2) 0.2326(17) 0.015(5) Uiso 1 1 d . . . . .
H8 H 0.630(3) 0.370(2) 0.0348(19) 0.025(6) Uiso 1 1 d . . . . .
H9 H 0.667(3) 0.101(2) 0.013(2) 0.027(6) Uiso 1 1 d . . . . .
H10 H 0.463(3) -0.031(2) 0.175(2) 0.027(6) Uiso 1 1 d . . . . .
H11 H 0.313(2) 0.152(2) 0.3191(18) 0.017(5) Uiso 1 1 d . . . . .
H12 H 0.354(3) 0.268(2) 0.0671(18) 0.020(5) Uiso 1 1 d . . . . .
H1' H 1.014(2) 0.218(2) 0.2976(16) 0.010(4) Uiso 1 1 d . . . . .
H2' H 0.886(3) 0.399(2) 0.1129(19) 0.023(6) Uiso 1 1 d . . . . .
H5' H 1.069(3) 0.322(2) 0.4536(18) 0.020(5) Uiso 1 1 d . . . . .
H6' H 1.113(3) 0.436(2) 0.2143(19) 0.024(6) Uiso 1 1 d . . . . .
H7' H 0.580(2) 0.555(2) 0.1355(17) 0.015(5) Uiso 1 1 d . . . . .
H8' H 0.519(2) 0.434(2) 0.3958(18) 0.018(5) Uiso 1 1 d . . . . .
H9' H 0.754(3) 0.482(2) 0.5162(19) 0.023(6) Uiso 1 1 d . . . . .
H10' H 0.943(3) 0.632(2) 0.347(2) 0.030(6) Uiso 1 1 d . . . . .
H11' H 0.833(3) 0.658(2) 0.1140(19) 0.025(6) Uiso 1 1 d . . . . .
H12' H 0.604(2) 0.691(2) 0.3003(17) 0.017(5) Uiso 1 1 d . . . . .

loop_
_atom_site_aniso_label
_atom_site_aniso_U_11
_atom_site_aniso_U_22
_atom_site_aniso_U_33
_atom_site_aniso_U_23
_atom_site_aniso_U_13
_atom_site_aniso_U_12
I1 0.01486(5) 0.01733(5) 0.01503(5) -0.00749(4) 0.00391(3) -0.00509(4)
I2 0.02086(5) 0.01575(5) 0.01000(4) -0.00208(3) -0.00121(3) -0.00319(4)
Cs1 0.0220(3) 0.01655(18) 0.01859(13) -0.00627(11) 0.00376(14) -0.0033(2)
Cs1A 0.050(3) 0.022(2) 0.0189(14) -0.0098(12) 0.0142(18) -0.0226(19)
Co1 0.00878(9) 0.01034(9) 0.00961(9) -0.00222(7) -0.00060(7) -0.00318(7)
C1 0.0123(7) 0.0117(6) 0.0128(6) -0.0020(5) -0.0007(5) -0.0034(5)
C2 0.0112(7) 0.0147(7) 0.0141(7) -0.0033(5) 0.0017(5) -0.0046(5)
B4 0.0134(8) 0.0150(7) 0.0109(7) -0.0032(6) -0.0003(6) -0.0053(6)
B5 0.0177(8) 0.0145(8) 0.0158(8) -0.0045(6) 0.0007(6) -0.0067(7)
B6 0.0153(8) 0.0142(8) 0.0175(8) -0.0021(6) 0.0005(6) -0.0065(6)
B7 0.0113(7) 0.0140(8) 0.0183(8) -0.0018(6) -0.0029(6) -0.0049(6)
B8 0.0149(8) 0.0157(8) 0.0132(7) -0.0021(6) -0.0034(6) -0.0063(6)
B9 0.0194(9) 0.0181(8) 0.0137(8) -0.0039(6) -0.0022(6) -0.0093(7)
B10 0.0179(9) 0.0178(8) 0.0189(8) -0.0037(7) -0.0030(7) -0.0085(7)
B11 0.0131(8) 0.0169(8) 0.0212(8) -0.0026(7) -0.0011(6) -0.0074(7)
B12 0.0158(8) 0.0195(8) 0.0188(8) -0.0027(7) -0.0049(7) -0.0080(7)
C1' 0.0114(7) 0.0106(6) 0.0145(6) -0.0048(5) 0.0007(5) -0.0029(5)
C2' 0.0124(7) 0.0149(7) 0.0130(6) -0.0034(5) -0.0002(5) -0.0057(6)
B4' 0.0116(7) 0.0141(7) 0.0111(7) -0.0036(6) -0.0009(6) -0.0030(6)
B5' 0.0141(8) 0.0179(8) 0.0153(8) -0.0071(6) -0.0017(6) -0.0040(6)
B6' 0.0135(8) 0.0171(8) 0.0179(8) -0.0067(6) 0.0007(6) -0.0072(6)
B7' 0.0116(7) 0.0116(7) 0.0160(8) -0.0022(6) -0.0018(6) -0.0023(6)
B8' 0.0131(8) 0.0143(8) 0.0138(7) -0.0045(6) 0.0007(6) -0.0022(6)
B9' 0.0155(8) 0.0160(8) 0.0165(8) -0.0077(6) 0.0011(6) -0.0037(6)
B10' 0.0159(8) 0.0174(8) 0.0185(8) -0.0080(7) 0.0006(6) -0.0061(7)
B11' 0.0171(8) 0.0143(8) 0.0167(8) -0.0032(6) -0.0003(6) -0.0071(7)
B12' 0.0146(8) 0.0132(8) 0.0188(8) -0.0050(6) 0.0002(6) -0.0029(6)

loop_
_atom_type_symbol
_atom_type_description
_atom_type_scat_dispersion_real
_atom_type_scat_dispersion_imag
_atom_type_scat_source
C C 0.0033 0.0016 'International Tables Vol C Tables 4.2.6.8 and 6.1.1.4'
H H 0.0000 0.0000 'International Tables Vol C Tables 4.2.6.8 and 6.1.1.4'
B B 0.0013 0.0007 'International Tables Vol C Tables 4.2.6.8 and 6.1.1.4'
Co Co 0.3494 0.9721 'International Tables Vol C Tables 4.2.6.8 and 6.1.1.4'
Cs Cs -0.3680 2.1192 'International Tables Vol C Tables 4.2.6.8 and 6.1.1.4'
I I -0.4742 1.8119 'International Tables Vol C Tables 4.2.6.8 and 6.1.1.4'

loop_
_geom_angle_atom_site_label_1
_geom_angle_atom_site_label_2
_geom_angle_atom_site_label_3
_geom_angle
_geom_angle_site_symmetry_1
_geom_angle_site_symmetry_3
_geom_angle_publ_flag
B4 I1 Cs1A 105.8(2) . 1_645 ?
B4 I1 Cs1A 79.8(2) . 2_665 ?
Cs1A I1 Cs1A 117.8(2) 1_645 2_665 ?
B4 I1 Cs1 107.54(5) . 1_645 ?
B4 I1 Cs1 78.25(5) . 2_665 ?
Cs1 I1 Cs1 119.634(16) 1_645 2_665 ?
B4' I2 Cs1 101.90(5) . 2_666 ?
B4' I2 Cs1A 102.51(13) . 2_666 ?
B7' Cs1 B9 79.78(5) . 2_665 ?
B7' Cs1 B6' 107.93(5) . 1_455 ?
B9 Cs1 B6' 122.01(6) 2_665 1_455 ?
B7' Cs1 I2 109.36(5) . 2_666 ?
B9 Cs1 I2 119.83(5) 2_665 2_666 ?
B6' Cs1 I2 111.36(4) 1_455 2_666 ?
B7' Cs1 B10' 127.64(5) . 1_455 ?
B9 Cs1 B10' 135.99(6) 2_665 1_455 ?
B6' Cs1 B10' 27.01(4) 1_455 1_455 ?
I2 Cs1 B10' 85.98(4) 2_666 1_455 ?
B7' Cs1 B8 70.45(4) . 2_665 ?
B9 Cs1 B8 27.38(4) 2_665 2_665 ?
B6' Cs1 B8 99.38(5) 1_455 2_665 ?
I2 Cs1 B8 146.94(5) 2_666 2_665 ?
B10' Cs1 B8 121.26(5) 1_455 2_665 ?
B7' Cs1 B8' 27.39(4) . . ?
B9 Cs1 B8' 106.69(5) 2_665 . ?
B6' Cs1 B8' 97.26(5) 1_455 . ?
I2 Cs1 B8' 91.19(4) 2_666 . ?
B10' Cs1 B8' 107.73(5) 1_455 . ?
B8 Cs1 B8' 96.90(5) 2_665 . ?
B7' Cs1 B12' 27.05(4) . . ?
B9 Cs1 B12' 89.19(5) 2_665 . ?
B6' Cs1 B12' 123.83(5) 1_455 . ?
I2 Cs1 B12' 82.65(4) 2_666 . ?
B10' Cs1 B12' 131.68(5) 1_455 . ?
B8 Cs1 B12' 90.41(5) 2_665 . ?
B8' Cs1 B12' 26.60(4) . . ?
B7' Cs1 I1 130.71(5) . 1_465 ?
B9 Cs1 I1 67.68(4) 2_665 1_465 ?
B6' Cs1 I1 120.46(4) 1_455 1_465 ?
I2 Cs1 I1 62.41(2) 2_666 1_465 ?
B10' Cs1 I1 101.12(4) 1_455 1_465 ?
B8 Cs1 I1 91.97(4) 2_665 1_465 ?
B8' Cs1 I1 139.22(5) . 1_465 ?
B12' Cs1 I1 114.22(4) . 1_465 ?
B7' Cs1 I1 122.56(5) . 2_665 ?
B9 Cs1 I1 50.77(3) 2_665 2_665 ?
B6' Cs1 I1 81.98(4) 1_455 2_665 ?
I2 Cs1 I1 119.15(3) 2_666 2_665 ?
B10' Cs1 I1 86.09(4) 1_455 2_665 ?
B8 Cs1 I1 52.15(3) 2_665 2_665 ?
B8' Cs1 I1 147.91(5) . 2_665 ?
B12' Cs1 I1 139.59(4) . 2_665 ?
I1 Cs1 I1 60.366(16) 1_465 2_665 ?
B7' Cs1 H7 50.1(4) . . ?
B9 Cs1 H7 104.7(4) 2_665 . ?
B6' Cs1 H7 57.8(4) 1_455 . ?
I2 Cs1 H7 127.1(4) 2_666 . ?
B10' Cs1 H7 80.2(4) 1_455 . ?
B8 Cs1 H7 79.4(4) 2_665 . ?
B8' Cs1 H7 47.1(4) . . ?
B12' Cs1 H7 70.3(4) . . ?
I1 Cs1 H7 170.5(4) 1_465 . ?
I1 Cs1 H7 110.6(4) 2_665 . ?
B7' Cs1 H7' 15.5(4) . . ?
B9 Cs1 H7' 66.6(4) 2_665 . ?
B6' Cs1 H7' 107.3(4) 1_455 . ?
I2 Cs1 H7' 122.3(4) 2_666 . ?
B10' Cs1 H7' 131.7(4) 1_455 . ?
B8 Cs1 H7' 55.0(4) 2_665 . ?
B8' Cs1 H7' 42.3(4) . . ?
B12' Cs1 H7' 40.0(4) . . ?
I1 Cs1 H7' 126.1(4) 1_465 . ?
I1 Cs1 H7' 107.1(4) 2_665 . ?
H7 Cs1 H7' 51.5(5) . . ?
B7' Cs1 H12' 41.4(4) . . ?
B9 Cs1 H12' 88.1(3) 2_665 . ?
B6' Cs1 H12' 135.8(3) 1_455 . ?
I2 Cs1 H12' 70.2(3) 2_666 . ?
B10' Cs1 H12' 135.7(3) 1_455 . ?
B8 Cs1 H12' 96.4(3) 2_665 . ?
B8' Cs1 H12' 39.7(3) . . ?
B12' Cs1 H12' 15.3(3) . . ?
I1 Cs1 H12' 99.8(3) 1_465 . ?
I1 Cs1 H12' 138.0(3) 2_665 . ?
H7 Cs1 H12' 85.3(5) . . ?
H7' Cs1 H12' 52.3(5) . . ?
B6' Cs1A B10' 27.84(11) 1_455 1_455 ?
B6' Cs1A B9 124.9(4) 1_455 2_665 ?
B10' Cs1A B9 140.8(5) 1_455 2_665 ?
B6' Cs1A I2 112.8(2) 1_455 2_666 ?
B10' Cs1A I2 87.1(2) 1_455 2_666 ?
B9 Cs1A I2 118.8(3) 2_665 2_666 ?
B6' Cs1A B7' 106.6(2) 1_455 . ?
B10' Cs1A B7' 126.3(2) 1_455 . ?
B9 Cs1A B7' 77.7(3) 2_665 . ?
I2 Cs1A B7' 105.2(5) 2_666 . ?
B6' Cs1A B8 101.3(3) 1_455 2_665 ?
B10' Cs1A B8 124.7(4) 1_455 2_665 ?
B9 Cs1A B8 27.42(7) 2_665 2_665 ?
I2 Cs1A B8 145.4(3) 2_666 2_665 ?
B7' Cs1A B8 68.9(2) . 2_665 ?
B6' Cs1A I1 125.1(5) 1_455 1_465 ?
B10' Cs1A I1 104.6(4) 1_455 1_465 ?
B9 Cs1A I1 68.45(14) 2_665 1_465 ?
I2 Cs1A I1 62.77(14) 2_666 1_465 ?
B7' Cs1A I1 127.9(4) . 1_465 ?
B8 Cs1A I1 93.15(19) 2_665 1_465 ?
B6' Cs1A I1 85.3(4) 1_455 2_665 ?
B10' Cs1A I1 89.8(4) 1_455 2_665 ?
B9 Cs1A I1 52.03(16) 2_665 2_665 ?
I2 Cs1A I1 122.0(3) 2_666 2_665 ?
B7' Cs1A I1 122.2(2) . 2_665 ?
B8 Cs1A I1 53.38(16) 2_665 2_665 ?
I1 Cs1A I1 62.2(2) 1_465 2_665 ?
B6' Cs1A H7 58.7(4) 1_455 . ?
B10' Cs1A H7 81.4(4) 1_455 . ?
B9 Cs1A H7 103.4(5) 2_665 . ?
I2 Cs1A H7 123.7(6) 2_666 . ?
B7' Cs1A H7 48.0(4) . . ?
B8 Cs1A H7 78.8(4) 2_665 . ?
I1 Cs1A H7 171.9(5) 1_465 . ?
I1 Cs1A H7 112.9(5) 2_665 . ?
B6' Cs1A H7' 106.7(4) 1_455 . ?
B10' Cs1A H7' 131.1(4) 1_455 . ?
B9 Cs1A H7' 65.3(4) 2_665 . ?
I2 Cs1A H7' 117.3(7) 2_666 . ?
B7' Cs1A H7' 14.5(4) . . ?
B8 Cs1A H7' 54.3(4) 2_665 . ?
I1 Cs1A H7' 124.1(5) 1_465 . ?
I1 Cs1A H7' 107.7(4) 2_665 . ?
H7 Cs1A H7' 49.7(6) . . ?
C2' Co1 C2 178.13(6) . . ?
C2' Co1 C1 134.84(6) . . ?
C2 Co1 C1 46.83(6) . . ?
C2' Co1 C1' 47.49(6) . . ?
C2 Co1 C1' 134.06(6) . . ?
C1 Co1 C1' 102.69(6) . . ?
C2' Co1 B7 128.95(6) . . ?
C2 Co1 B7 49.36(7) . . ?
C1 Co1 B7 83.66(7) . . ?
C1' Co1 B7 173.16(7) . . ?
C2' Co1 B7' 49.04(7) . . ?
C2 Co1 B7' 129.19(7) . . ?
C1 Co1 B7' 173.12(6) . . ?
C1' Co1 B7' 83.89(6) . . ?
B7 Co1 B7' 89.86(7) . . ?
C2' Co1 B4' 82.56(6) . . ?
C2 Co1 B4' 98.07(6) . . ?
C1 Co1 B4' 100.31(6) . . ?
C1' Co1 B4' 47.59(6) . . ?
B7 Co1 B4' 129.29(7) . . ?
B7' Co1 B4' 85.59(7) . . ?
C2' Co1 B4 98.64(6) . . ?
C2 Co1 B4 82.22(6) . . ?
C1 Co1 B4 47.56(6) . . ?
C1' Co1 B4 100.48(6) . . ?
B7 Co1 B4 85.65(7) . . ?
B7' Co1 B4 129.78(7) . . ?
B4' Co1 B4 133.39(7) . . ?
C2' Co1 B8 95.65(6) . . ?
C2 Co1 B8 83.64(6) . . ?
C1 Co1 B8 82.70(6) . . ?
C1' Co1 B8 132.37(6) . . ?
B7 Co1 B8 50.31(7) . . ?
B7' Co1 B8 91.37(7) . . ?
B4' Co1 B8 176.95(7) . . ?
B4 Co1 B8 49.24(7) . . ?
C2' Co1 B8' 83.50(7) . . ?
C2 Co1 B8' 95.57(7) . . ?
C1 Co1 B8' 131.95(6) . . ?
C1' Co1 B8' 82.75(6) . . ?
B7 Co1 B8' 91.12(7) . . ?
B7' Co1 B8' 50.24(7) . . ?
B4' Co1 B8' 49.14(7) . . ?
B4 Co1 B8' 176.77(7) . . ?
B8 Co1 B8' 128.31(7) . . ?
C2 C1 B4 111.30(12) . . ?
C2 C1 B5 111.20(12) . . ?
B4 C1 B5 63.70(10) . . ?
C2 C1 B6 61.94(10) . . ?
B4 C1 B6 114.71(12) . . ?
B5 C1 B6 61.74(10) . . ?
C2 C1 Co1 65.65(8) . . ?
B4 C1 Co1 68.54(8) . . ?
B5 C1 Co1 126.43(10) . . ?
B6 C1 Co1 124.19(10) . . ?
C2 C1 H1 118.2(12) . . ?
B4 C1 H1 123.5(12) . . ?
B5 C1 H1 116.9(12) . . ?
B6 C1 H1 111.6(12) . . ?
Co1 C1 H1 108.8(12) . . ?
C1 C2 B11 111.60(13) . . ?
C1 C2 B7 111.48(12) . . ?
B11 C2 B7 63.44(10) . . ?
C1 C2 B6 62.07(10) . . ?
B11 C2 B6 62.39(10) . . ?
B7 C2 B6 115.29(12) . . ?
C1 C2 Co1 67.51(8) . . ?
B11 C2 Co1 125.50(10) . . ?
B7 C2 Co1 67.07(8) . . ?
B6 C2 Co1 126.04(11) . . ?
C1 C2 H2 116.0(12) . . ?
B11 C2 H2 117.7(12) . . ?
B7 C2 H2 125.5(12) . . ?
B6 C2 H2 109.5(12) . . ?
Co1 C2 H2 108.7(12) . . ?
C1 B4 B9 104.59(12) . . ?
C1 B4 B8 106.25(12) . . ?
B9 B4 B8 60.86(10) . . ?
C1 B4 B5 58.74(10) . . ?
B9 B4 B5 59.62(10) . . ?
B8 B4 B5 109.32(12) . . ?
C1 B4 Co1 63.90(8) . . ?
B9 B4 Co1 118.79(11) . . ?
B8 B4 Co1 65.86(8) . . ?
B5 B4 Co1 117.86(10) . . ?
C1 B4 I1 123.68(11) . . ?
B9 B4 I1 117.88(11) . . ?
B8 B4 I1 125.72(10) . . ?
B5 B4 I1 113.71(11) . . ?
Co1 B4 I1 116.58(8) . . ?
C1 B5 B6 59.65(10) . . ?
C1 B5 B9 103.73(12) . . ?
B6 B5 B9 108.05(13) . . ?
C1 B5 B10 104.74(13) . . ?
B6 B5 B10 59.92(11) . . ?
B9 B5 B10 60.00(10) . . ?
C1 B5 B4 57.55(9) . . ?
B6 B5 B4 107.93(13) . . ?
B9 B5 B4 59.69(10) . . ?
B10 B5 B4 107.54(13) . . ?
C1 B5 H5 118.6(12) . . ?
B6 B5 H5 120.6(12) . . ?
B9 B5 H5 126.5(12) . . ?
B10 B5 H5 128.7(12) . . ?
B4 B5 H5 118.0(12) . . ?
C2 B6 C1 55.99(9) . . ?
C2 B6 B5 103.94(12) . . ?
C1 B6 B5 58.62(10) . . ?
C2 B6 B10 104.14(12) . . ?
C1 B6 B10 104.48(12) . . ?
B5 B6 B10 60.60(11) . . ?
C2 B6 B11 57.95(10) . . ?
C1 B6 B11 103.20(12) . . ?
B5 B6 B11 108.17(13) . . ?
B10 B6 B11 60.15(11) . . ?
C2 B6 H6 117.2(12) . . ?
C1 B6 H6 117.2(12) . . ?
B5 B6 H6 124.2(12) . . ?
B10 B6 H6 132.6(12) . . ?
B11 B6 H6 124.8(12) . . ?
C2 B7 B12 103.52(12) . . ?
C2 B7 B11 57.70(10) . . ?
B12 B7 B11 59.76(10) . . ?
C2 B7 B8 104.65(12) . . ?
B12 B7 B8 60.25(10) . . ?
B11 B7 B8 108.12(13) . . ?
C2 B7 Co1 63.57(8) . . ?
B12 B7 Co1 119.33(12) . . ?
B11 B7 Co1 117.12(11) . . ?
B8 B7 Co1 66.63(8) . . ?
C2 B7 H7 121.4(11) . . ?
B12 B7 H7 120.3(11) . . ?
B11 B7 H7 113.0(11) . . ?
B8 B7 H7 129.6(11) . . ?
Co1 B7 H7 115.2(11) . . ?
B4 B8 B12 106.31(12) . . ?
B4 B8 B7 106.28(12) . . ?
B12 B8 B7 59.32(10) . . ?
B4 B8 B9 59.42(10) . . ?
B12 B8 B9 59.30(11) . . ?
B7 B8 B9 106.46(12) . . ?
B4 B8 Co1 64.90(8) . . ?
B12 B8 Co1 115.44(11) . . ?
B7 B8 Co1 63.06(8) . . ?
B9 B8 Co1 116.76(10) . . ?
B4 B8 Cs1A 90.0(3) . 2_665 ?
B12 B8 Cs1A 106.0(3) . 2_665 ?
B7 B8 Cs1A 160.3(3) . 2_665 ?
B9 B8 Cs1A 72.01(15) . 2_665 ?
Co1 B8 Cs1A 135.9(3) . 2_665 ?
B4 B8 Cs1 92.26(9) . 2_665 ?
B12 B8 Cs1 103.74(9) . 2_665 ?
B7 B8 Cs1 157.50(10) . 2_665 ?
B9 B8 Cs1 71.81(8) . 2_665 ?
Co1 B8 Cs1 138.53(7) . 2_665 ?
B4 B8 H8 122.1(12) . . ?
B12 B8 H8 120.4(12) . . ?
B7 B8 H8 125.7(12) . . ?
B9 B8 H8 118.1(12) . . ?
Co1 B8 H8 115.3(12) . . ?
Cs1A B8 H8 47.4(12) 2_665 . ?
Cs1 B8 H8 47.0(12) 2_665 . ?
B5 B9 B4 60.70(10) . . ?
B5 B9 B12 108.24(13) . . ?
B4 B9 B12 107.25(13) . . ?
B5 B9 B10 60.29(10) . . ?
B4 B9 B10 108.58(12) . . ?
B12 B9 B10 60.23(11) . . ?
B5 B9 B8 109.28(12) . . ?
B4 B9 B8 59.72(10) . . ?
B12 B9 B8 60.19(11) . . ?
B10 B9 B8 109.32(13) . . ?
B5 B9 Cs1A 137.8(3) . 2_665 ?
B4 B9 Cs1A 94.7(3) . 2_665 ?
B12 B9 Cs1A 111.8(3) . 2_665 ?
B10 B9 Cs1A 156.7(3) . 2_665 ?
B8 B9 Cs1A 80.58(17) . 2_665 ?
B5 B9 Cs1 140.48(11) . 2_665 ?
B4 B9 Cs1 97.25(9) . 2_665 ?
B12 B9 Cs1 109.68(10) . 2_665 ?
B10 B9 Cs1 154.00(10) . 2_665 ?
B8 B9 Cs1 80.81(8) . 2_665 ?
B5 B9 H9 118.3(13) . . ?
B4 B9 H9 120.7(13) . . ?
B12 B9 H9 124.5(13) . . ?
B10 B9 H9 120.6(13) . . ?
B8 B9 H9 122.8(13) . . ?
Cs1A B9 H9 42.9(13) 2_665 . ?
Cs1 B9 H9 42.3(12) 2_665 . ?
B6 B10 B11 59.93(11) . . ?
B6 B10 B9 107.47(12) . . ?
B11 B10 B9 107.47(13) . . ?
B6 B10 B5 59.47(10) . . ?
B11 B10 B5 107.10(13) . . ?
B9 B10 B5 59.71(10) . . ?
B6 B10 B12 107.96(13) . . ?
B11 B10 B12 59.96(11) . . ?
B9 B10 B12 59.88(11) . . ?
B5 B10 B12 107.50(13) . . ?
B6 B10 H10 120.5(13) . . ?
B11 B10 H10 122.4(13) . . ?
B9 B10 H10 122.7(13) . . ?
B5 B10 H10 121.2(13) . . ?
B12 B10 H10 123.3(13) . . ?
C2 B11 B6 59.66(10) . . ?
C2 B11 B10 105.26(13) . . ?
B6 B11 B10 59.92(11) . . ?
C2 B11 B12 104.34(12) . . ?
B6 B11 B12 108.20(13) . . ?
B10 B11 B12 60.26(11) . . ?
C2 B11 B7 58.86(10) . . ?
B6 B11 B7 109.27(12) . . ?
B10 B11 B7 108.60(13) . . ?
B12 B11 B7 59.68(10) . . ?
C2 B11 H11 116.5(11) . . ?
B6 B11 H11 118.7(11) . . ?
B10 B11 H11 128.9(11) . . ?
B12 B11 H11 128.5(11) . . ?
B7 B11 H11 117.5(11) . . ?
B7 B12 B9 108.30(13) . . ?
B7 B12 B11 60.56(10) . . ?
B9 B12 B11 107.33(13) . . ?
B7 B12 B10 108.92(13) . . ?
B9 B12 B10 59.89(11) . . ?
B11 B12 B10 59.78(11) . . ?
B7 B12 B8 60.43(10) . . ?
B9 B12 B8 60.51(10) . . ?
B11 B12 B8 108.91(12) . . ?
B10 B12 B8 109.31(13) . . ?
B7 B12 H12 119.3(12) . . ?
B9 B12 H12 124.1(12) . . ?
B11 B12 H12 120.4(12) . . ?
B10 B12 H12 122.1(12) . . ?
B8 B12 H12 121.0(12) . . ?
C2' C1' B4' 110.54(12) . . ?
C2' C1' B5' 110.99(12) . . ?
B4' C1' B5' 63.83(10) . . ?
C2' C1' B6' 61.40(10) . . ?
B4' C1' B6' 114.52(12) . . ?
B5' C1' B6' 62.04(10) . . ?
C2' C1' Co1 65.24(7) . . ?
B4' C1' Co1 68.31(8) . . ?
B5' C1' Co1 126.33(10) . . ?
B6' C1' Co1 123.30(10) . . ?
C2' C1' H1' 117.0(11) . . ?
B4' C1' H1' 124.9(12) . . ?
B5' C1' H1' 118.2(12) . . ?
B6' C1' H1' 111.7(12) . . ?
Co1 C1' H1' 108.2(12) . . ?
C1' C2' B11' 110.99(12) . . ?
C1' C2' B7' 111.51(12) . . ?
B11' C2' B7' 63.43(10) . . ?
C1' C2' B6' 61.57(10) . . ?
B11' C2' B6' 62.23(10) . . ?
B7' C2' B6' 115.16(13) . . ?
C1' C2' Co1 67.27(7) . . ?
B11' C2' Co1 125.50(11) . . ?
B7' C2' Co1 67.43(8) . . ?
B6' C2' Co1 125.35(10) . . ?
C1' C2' H2' 118.8(13) . . ?
B11' C2' H2' 117.6(13) . . ?
B7' C2' H2' 122.1(13) . . ?
B6' C2' H2' 112.9(13) . . ?
Co1 C2' H2' 107.4(13) . . ?
C1' B4' B9' 105.05(12) . . ?
C1' B4' B8' 106.69(12) . . ?
B9' B4' B8' 61.12(10) . . ?
C1' B4' B5' 58.59(9) . . ?
B9' B4' B5' 59.73(10) . . ?
B8' B4' B5' 109.42(12) . . ?
C1' B4' Co1 64.11(8) . . ?
B9' B4' Co1 119.44(10) . . ?
B8' B4' Co1 66.11(8) . . ?
B5' B4' Co1 117.89(10) . . ?
C1' B4' I2 124.35(10) . . ?
B9' B4' I2 116.30(10) . . ?
B8' B4' I2 125.03(11) . . ?
B5' B4' I2 113.50(10) . . ?
Co1 B4' I2 117.23(8) . . ?
C1' B5' B6' 59.43(10) . . ?
C1' B5' B10' 105.04(12) . . ?
B6' B5' B10' 60.02(10) . . ?
C1' B5' B9' 104.06(12) . . ?
B6' B5' B9' 108.03(13) . . ?
B10' B5' B9' 60.10(10) . . ?
C1' B5' B4' 57.58(9) . . ?
B6' B5' B4' 107.31(12) . . ?
B10' B5' B4' 107.21(12) . . ?
B9' B5' B4' 59.47(10) . . ?
C1' B5' H5' 116.7(12) . . ?
B6' B5' H5' 119.5(12) . . ?
B10' B5' H5' 129.5(12) . . ?
B9' B5' H5' 128.2(12) . . ?
B4' B5' H5' 118.5(12) . . ?
C2' B6' C1' 57.04(9) . . ?
C2' B6' B5' 104.69(12) . . ?
C1' B6' B5' 58.53(10) . . ?
C2' B6' B11' 58.35(10) . . ?
C1' B6' B11' 104.30(12) . . ?
B5' B6' B11' 108.25(13) . . ?
C2' B6' B10' 104.58(12) . . ?
C1' B6' B10' 104.50(12) . . ?
B5' B6' B10' 60.21(10) . . ?
B11' B6' B10' 60.17(11) . . ?
C2' B6' Cs1A 138.0(3) . 1_655 ?
C1' B6' Cs1A 164.6(3) . 1_655 ?
B5' B6' Cs1A 111.6(2) . 1_655 ?
B11' B6' Cs1A 89.9(3) . 1_655 ?
B10' B6' Cs1A 77.05(18) . 1_655 ?
C2' B6' Cs1 140.07(10) . 1_655 ?
C1' B6' Cs1 162.20(10) . 1_655 ?
B5' B6' Cs1 110.41(9) . 1_655 ?
B11' B6' Cs1 92.28(9) . 1_655 ?
B10' B6' Cs1 77.98(9) . 1_655 ?
C2' B6' H6' 119.3(12) . . ?
C1' B6' H6' 118.9(12) . . ?
B5' B6' H6' 123.2(12) . . ?
B11' B6' H6' 124.4(12) . . ?
B10' B6' H6' 129.8(12) . . ?
Cs1A B6' H6' 54.4(12) 1_655 . ?
Cs1 B6' H6' 53.0(12) 1_655 . ?
C2' B7' B12' 103.88(12) . . ?
C2' B7' B11' 58.09(10) . . ?
B12' B7' B11' 59.55(10) . . ?
C2' B7' B8' 104.84(12) . . ?
B12' B7' B8' 60.01(10) . . ?
B11' B7' B8' 107.73(12) . . ?
C2' B7' Co1 63.54(8) . . ?
B12' B7' Co1 119.11(11) . . ?
B11' B7' Co1 117.18(11) . . ?
B8' B7' Co1 66.57(8) . . ?
C2' B7' Cs1 170.24(10) . . ?
B12' B7' Cs1 84.57(9) . . ?
B11' B7' Cs1 124.71(10) . . ?
B8' B7' Cs1 83.53(8) . . ?
Co1 B7' Cs1 116.84(7) . . ?
C2' B7' Cs1A 169.0(2) . . ?
B12' B7' Cs1A 86.0(2) . . ?
B11' B7' Cs1A 125.63(19) . . ?
B8' B7' Cs1A 84.28(16) . . ?
Co1 B7' Cs1A 116.18(16) . . ?
C2' B7' H7' 120.3(11) . . ?
B12' B7' H7' 121.1(11) . . ?
B11' B7' H7' 113.0(11) . . ?
B8' B7' H7' 130.3(11) . . ?
Co1 B7' H7' 114.8(11) . . ?
Cs1 B7' H7' 50.1(11) . . ?
Cs1A B7' H7' 49.0(11) . . ?
B4' B8' B12' 106.50(12) . . ?
B4' B8' B7' 106.38(12) . . ?
B12' B8' B7' 59.66(10) . . ?
B4' B8' B9' 59.29(10) . . ?
B12' B8' B9' 59.59(10) . . ?
B7' B8' B9' 106.95(12) . . ?
B4' B8' Co1 64.76(8) . . ?
B12' B8' Co1 115.87(11) . . ?
B7' B8' Co1 63.19(8) . . ?
B9' B8' Co1 116.73(11) . . ?
B4' B8' Cs1 171.73(10) . . ?
B12' B8' Cs1 77.51(8) . . ?
B7' B8' Cs1 69.08(8) . . ?
B9' B8' Cs1 128.19(10) . . ?
Co1 B8' Cs1 107.03(6) . . ?
B4' B8' H8' 121.7(11) . . ?
B12' B8' H8' 120.4(11) . . ?
B7' B8' H8' 125.9(11) . . ?
B9' B8' H8' 117.7(11) . . ?
Co1 B8' H8' 115.3(11) . . ?
Cs1 B8' H8' 59.9(11) . . ?
B4' B9' B5' 60.80(10) . . ?
B4' B9' B10' 108.14(13) . . ?
B5' B9' B10' 59.94(10) . . ?
B4' B9' B12' 106.99(12) . . ?
B5' B9' B12' 108.02(13) . . ?
B10' B9' B12' 60.16(10) . . ?
B4' B9' B8' 59.59(10) . . ?
B5' B9' B8' 109.05(12) . . ?
B10' B9' B8' 108.73(12) . . ?
B12' B9' B8' 59.92(10) . . ?
B4' B9' H9' 122.0(11) . . ?
B5' B9' H9' 121.9(12) . . ?
B10' B9' H9' 122.0(12) . . ?
B12' B9' H9' 121.7(11) . . ?
B8' B9' H9' 120.4(12) . . ?
B6' B10' B11' 59.80(11) . . ?
B6' B10' B5' 59.77(10) . . ?
B11' B10' B5' 107.60(13) . . ?
B6' B10' B9' 107.72(13) . . ?
B11' B10' B9' 107.81(13) . . ?
B5' B10' B9' 59.96(10) . . ?
B6' B10' B12' 107.80(13) . . ?
B11' B10' B12' 59.87(10) . . ?
B5' B10' B12' 108.05(13) . . ?
B9' B10' B12' 60.18(10) . . ?
B6' B10' Cs1A 75.11(17) . 1_655 ?
B11' B10' Cs1A 88.8(3) . 1_655 ?
B5' B10' Cs1A 110.1(2) . 1_655 ?
B9' B10' Cs1A 162.4(3) . 1_655 ?
B12' B10' Cs1A 136.4(3) . 1_655 ?
B6' B10' Cs1 75.01(8) . 1_655 ?
B11' B10' Cs1 90.63(9) . 1_655 ?
B5' B10' Cs1 108.32(10) . 1_655 ?
B9' B10' Cs1 160.23(11) . 1_655 ?
B12' B10' Cs1 138.63(10) . 1_655 ?
B6' B10' H10' 123.1(12) . . ?
B11' B10' H10' 121.3(12) . . ?
B5' B10' H10' 123.2(12) . . ?
B9' B10' H10' 121.5(12) . . ?
B12' B10' H10' 120.1(12) . . ?
Cs1A B10' H10' 49.4(12) 1_655 . ?
Cs1 B10' H10' 49.0(12) 1_655 . ?
C2' B11' B6' 59.42(10) . . ?
C2' B11' B10' 105.29(12) . . ?
B6' B11' B10' 60.03(10) . . ?
C2' B11' B12' 104.59(12) . . ?
B6' B11' B12' 108.42(13) . . ?
B10' B11' B12' 60.42(10) . . ?
C2' B11' B7' 58.48(10) . . ?
B6' B11' B7' 108.76(12) . . ?
B10' B11' B7' 108.76(12) . . ?
B12' B11' B7' 60.08(10) . . ?
C2' B11' H11' 118.2(12) . . ?
B6' B11' H11' 120.1(12) . . ?
B10' B11' H11' 127.9(12) . . ?
B12' B11' H11' 126.5(12) . . ?
B7' B11' H11' 117.6(12) . . ?
B11' B12' B7' 60.37(10) . . ?
B11' B12' B10' 59.71(10) . . ?
B7' B12' B10' 108.44(13) . . ?
B11' B12' B9' 107.28(13) . . ?
B7' B12' B9' 108.18(12) . . ?
B10' B12' B9' 59.66(10) . . ?
B11' B12' B8' 108.64(13) . . ?
B7' B12' B8' 60.33(10) . . ?
B10' B12' B8' 108.79(13) . . ?
B9' B12' B8' 60.49(10) . . ?
B11' B12' Cs1 113.53(10) . . ?
B7' B12' Cs1 68.38(8) . . ?
B10' B12' Cs1 172.50(11) . . ?
B9' B12' Cs1 127.54(10) . . ?
B8' B12' Cs1 75.89(8) . . ?
B11' B12' H12' 121.6(11) . . ?
B7' B12' H12' 119.6(11) . . ?
B10' B12' H12' 123.1(11) . . ?
B9' B12' H12' 123.3(11) . . ?
B8' B12' H12' 120.2(11) . . ?
Cs1 B12' H12' 56.4(11) . . ?

loop_
_geom_bond_atom_site_label_1
_geom_bond_atom_site_label_2
_geom_bond_distance
_geom_bond_site_symmetry_2
_geom_bond_publ_flag
I1 B4 2.2054(18) . ?
I1 Cs1A 4.017(10) 1_645 ?
I1 Cs1A 4.043(16) 2_665 ?
I1 Cs1 4.0871(12) 1_645 ?
I1 Cs1 4.1895(13) 2_665 ?
I2 B4' 2.2005(17) . ?
I2 Cs1 3.7706(15) 2_666 ?
I2 Cs1A 3.810(11) 2_666 ?
Cs1 B7' 3.650(2) . ?
Cs1 B9 3.720(2) 2_665 ?
Cs1 B6' 3.767(2) 1_455 ?
Cs1 I2 3.7707(15) 2_666 ?
Cs1 B10' 3.814(2) 1_455 ?
Cs1 B8 3.865(2) 2_665 ?
Cs1 B8' 3.883(2) . ?
Cs1 B12' 3.909(2) . ?
Cs1 I1 4.0871(12) 1_465 ?
Cs1 I1 4.1895(13) 2_665 ?
Cs1 H7 3.03(2) . ?
Cs1 H7' 3.08(2) . ?
Cs1 H12' 3.43(2) . ?
Cs1A B6' 3.665(13) 1_455 ?
Cs1A B10' 3.696(14) 1_455 ?
Cs1A B9 3.720(8) 2_665 ?
Cs1A I2 3.809(11) 2_666 ?
Cs1A B7' 3.814(18) . ?
Cs1A B8 3.858(9) 2_665 ?
Cs1A I1 4.017(10) 1_465 ?
Cs1A I1 4.043(16) 2_665 ?
Cs1A H7 3.09(2) . ?
Cs1A H7' 3.22(3) . ?
Co1 C2' 2.0239(15) . ?
Co1 C2 2.0255(15) . ?
Co1 C1 2.0542(15) . ?
Co1 C1' 2.0557(15) . ?
Co1 B7 2.0832(17) . ?
Co1 B7' 2.0876(17) . ?
Co1 B4' 2.1232(17) . ?
Co1 B4 2.1288(18) . ?
Co1 B8 2.1451(17) . ?
Co1 B8' 2.1462(18) . ?
C1 C2 1.622(2) . ?
C1 B4 1.688(2) . ?
C1 B5 1.710(2) . ?
C1 B6 1.728(2) . ?
C1 H1 0.90(2) . ?
C2 B11 1.695(2) . ?
C2 B7 1.717(2) . ?
C2 B6 1.726(2) . ?
C2 H2 0.96(2) . ?
B4 B9 1.775(2) . ?
B4 B8 1.781(3) . ?
B4 B5 1.793(2) . ?
B5 B6 1.764(3) . ?
B5 B9 1.774(3) . ?
B5 B10 1.784(3) . ?
B5 H5 1.06(2) . ?
B6 B10 1.772(3) . ?
B6 B11 1.772(3) . ?
B6 H6 1.09(2) . ?
B7 B12 1.778(3) . ?
B7 B11 1.794(3) . ?
B7 B8 1.798(3) . ?
B7 H7 1.08(2) . ?
B8 B12 1.795(3) . ?
B8 B9 1.801(3) . ?
B8 Cs1A 3.858(9) 2_665 ?
B8 Cs1 3.865(2) 2_665 ?
B8 H8 1.05(2) . ?
B9 B12 1.779(3) . ?
B9 B10 1.779(3) . ?
B9 Cs1A 3.720(8) 2_665 ?
B9 Cs1 3.720(2) 2_665 ?
B9 H9 1.06(2) . ?
B10 B11 1.776(3) . ?
B10 B12 1.785(3) . ?
B10 H10 1.03(2) . ?
B11 B12 1.780(3) . ?
B11 H11 1.08(2) . ?
B12 H12 1.06(2) . ?
C1' C2' 1.643(2) . ?
C1' B4' 1.687(2) . ?
C1' B5' 1.706(2) . ?
C1' B6' 1.722(2) . ?
C1' H1' 0.96(2) . ?
C2' B11' 1.700(2) . ?
C2' B7' 1.707(2) . ?
C2' B6' 1.719(2) . ?
C2' H2' 0.97(2) . ?
B4' B9' 1.770(3) . ?
B4' B8' 1.775(2) . ?
B4' B5' 1.794(3) . ?
B5' B6' 1.766(3) . ?
B5' B10' 1.774(3) . ?
B5' B9' 1.775(3) . ?
B5' H5' 1.03(2) . ?
B6' B11' 1.767(3) . ?
B6' B10' 1.771(3) . ?
B6' Cs1A 3.665(13) 1_655 ?
B6' Cs1 3.767(2) 1_655 ?
B6' H6' 1.05(2) . ?
B7' B12' 1.786(3) . ?
B7' B11' 1.791(3) . ?
B7' B8' 1.798(3) . ?
B7' H7' 1.07(2) . ?
B8' B12' 1.792(3) . ?
B8' B9' 1.803(3) . ?
B8' H8' 1.07(2) . ?
B9' B10' 1.777(3) . ?
B9' B12' 1.786(3) . ?
B9' H9' 1.10(2) . ?
B10' B11' 1.774(3) . ?
B10' B12' 1.786(3) . ?
B10' Cs1A 3.696(14) 1_655 ?
B10' Cs1 3.814(2) 1_655 ?
B10' H10' 1.08(2) . ?
B11' B12' 1.776(3) . ?
B11' H11' 1.06(2) . ?
B12' H12' 1.09(2) . ?

loop_
_geom_torsion_atom_site_label_1
_geom_torsion_atom_site_label_2
_geom_torsion_atom_site_label_3
_geom_torsion_atom_site_label_4
_geom_torsion
_geom_torsion_site_symmetry_1
_geom_torsion_site_symmetry_2
_geom_torsion_site_symmetry_3
_geom_torsion_site_symmetry_4
_geom_torsion_publ_flag
B4 C1 C2 B11 68.21(15) . . . . ?
B5 C1 C2 B11 -0.77(16) . . . . ?
B6 C1 C2 B11 -39.29(12) . . . . ?
Co1 C1 C2 B11 120.81(11) . . . . ?
B4 C1 C2 B7 -0.63(17) . . . . ?
B5 C1 C2 B7 -69.61(15) . . . . ?
B6 C1 C2 B7 -108.12(13) . . . . ?
Co1 C1 C2 B7 51.97(10) . . . . ?
B4 C1 C2 B6 107.49(13) . . . . ?
B5 C1 C2 B6 38.52(12) . . . . ?
Co1 C1 C2 B6 160.09(10) . . . . ?
B4 C1 C2 Co1 -52.60(10) . . . . ?
B5 C1 C2 Co1 -121.57(11) . . . . ?
B6 C1 C2 Co1 -160.09(10) . . . . ?
C2 C1 B4 B9 -64.20(15) . . . . ?
B5 C1 B4 B9 39.71(12) . . . . ?
B6 C1 B4 B9 3.69(17) . . . . ?
Co1 C1 B4 B9 -115.25(11) . . . . ?
C2 C1 B4 B8 -0.84(16) . . . . ?
B5 C1 B4 B8 103.07(13) . . . . ?
B6 C1 B4 B8 67.05(15) . . . . ?
Co1 C1 B4 B8 -51.89(9) . . . . ?
C2 C1 B4 B5 -103.91(13) . . . . ?
B6 C1 B4 B5 -36.02(13) . . . . ?
Co1 C1 B4 B5 -154.96(10) . . . . ?
C2 C1 B4 Co1 51.05(10) . . . . ?
B5 C1 B4 Co1 154.96(10) . . . . ?
B6 C1 B4 Co1 118.94(12) . . . . ?
C2 C1 B4 I1 156.85(11) . . . . ?
B5 C1 B4 I1 -99.25(13) . . . . ?
B6 C1 B4 I1 -135.27(12) . . . . ?
Co1 C1 B4 I1 105.80(11) . . . . ?
C2 C1 B5 B6 -38.60(12) . . . . ?
B4 C1 B5 B6 -142.66(13) . . . . ?
Co1 C1 B5 B6 -113.34(14) . . . . ?
C2 C1 B5 B9 64.49(15) . . . . ?
B4 C1 B5 B9 -39.56(12) . . . . ?
B6 C1 B5 B9 103.10(13) . . . . ?
Co1 C1 B5 B9 -10.24(17) . . . . ?
C2 C1 B5 B10 2.40(15) . . . . ?
B4 C1 B5 B10 -101.65(13) . . . . ?
B6 C1 B5 B10 41.01(11) . . . . ?
Co1 C1 B5 B10 -72.34(15) . . . . ?
C2 C1 B5 B4 104.05(13) . . . . ?
B6 C1 B5 B4 142.66(13) . . . . ?
Co1 C1 B5 B4 29.32(12) . . . . ?
B9 B4 B5 C1 -134.22(13) . . . . ?
B8 B4 B5 C1 -97.71(13) . . . . ?
Co1 B4 B5 C1 -25.47(10) . . . . ?
I1 B4 B5 C1 116.23(12) . . . . ?
C1 B4 B5 B6 33.38(12) . . . . ?
B9 B4 B5 B6 -100.84(14) . . . . ?
B8 B4 B5 B6 -64.33(15) . . . . ?
Co1 B4 B5 B6 7.91(16) . . . . ?
I1 B4 B5 B6 149.61(11) . . . . ?
C1 B4 B5 B9 134.22(13) . . . . ?
B8 B4 B5 B9 36.51(12) . . . . ?
Co1 B4 B5 B9 108.75(13) . . . . ?
I1 B4 B5 B9 -109.55(12) . . . . ?
C1 B4 B5 B10 96.62(13) . . . . ?
B9 B4 B5 B10 -37.60(12) . . . . ?
B8 B4 B5 B10 -1.09(17) . . . . ?
Co1 B4 B5 B10 71.16(14) . . . . ?
I1 B4 B5 B10 -147.15(11) . . . . ?
B11 C2 B6 C1 138.36(13) . . . . ?
B7 C2 B6 C1 102.00(13) . . . . ?
Co1 C2 B6 C1 22.90(11) . . . . ?
C1 C2 B6 B5 -35.44(11) . . . . ?
B11 C2 B6 B5 102.93(13) . . . . ?
B7 C2 B6 B5 66.56(15) . . . . ?
Co1 C2 B6 B5 -12.54(17) . . . . ?
C1 C2 B6 B10 -98.12(13) . . . . ?
B11 C2 B6 B10 40.25(12) . . . . ?
B7 C2 B6 B10 3.88(17) . . . . ?
Co1 C2 B6 B10 -75.22(15) . . . . ?
C1 C2 B6 B11 -138.36(13) . . . . ?
B7 C2 B6 B11 -36.37(13) . . . . ?
Co1 C2 B6 B11 -115.47(14) . . . . ?
B4 C1 B6 C2 -101.99(14) . . . . ?
B5 C1 B6 C2 -138.76(13) . . . . ?
Co1 C1 B6 C2 -22.03(11) . . . . ?
C2 C1 B6 B5 138.76(13) . . . . ?
B4 C1 B6 B5 36.77(13) . . . . ?
Co1 C1 B6 B5 116.73(13) . . . . ?
C2 C1 B6 B10 97.47(13) . . . . ?
B4 C1 B6 B10 -4.52(17) . . . . ?
B5 C1 B6 B10 -41.29(12) . . . . ?
Co1 C1 B6 B10 75.45(15) . . . . ?
C2 C1 B6 B11 35.34(11) . . . . ?
B4 C1 B6 B11 -66.65(16) . . . . ?
B5 C1 B6 B11 -103.42(14) . . . . ?
Co1 C1 B6 B11 13.31(17) . . . . ?
C1 B5 B6 C2 34.27(11) . . . . ?
B9 B5 B6 C2 -61.38(15) . . . . ?
B10 B5 B6 C2 -98.57(13) . . . . ?
B4 B5 B6 C2 1.72(16) . . . . ?
B9 B5 B6 C1 -95.64(13) . . . . ?
B10 B5 B6 C1 -132.84(13) . . . . ?
B4 B5 B6 C1 -32.55(11) . . . . ?
C1 B5 B6 B10 132.84(13) . . . . ?
B9 B5 B6 B10 37.20(12) . . . . ?
B4 B5 B6 B10 100.29(13) . . . . ?
C1 B5 B6 B11 94.66(13) . . . . ?
B9 B5 B6 B11 -0.98(17) . . . . ?
B10 B5 B6 B11 -38.18(12) . . . . ?
B4 B5 B6 B11 62.11(16) . . . . ?
C1 C2 B7 B12 64.10(15) . . . . ?
B11 C2 B7 B12 -40.11(12) . . . . ?
B6 C2 B7 B12 -4.14(16) . . . . ?
Co1 C2 B7 B12 116.30(11) . . . . ?
C1 C2 B7 B11 104.21(14) . . . . ?
B6 C2 B7 B11 35.97(13) . . . . ?
Co1 C2 B7 B11 156.42(11) . . . . ?
C1 C2 B7 B8 1.79(16) . . . . ?
B11 C2 B7 B8 -102.42(13) . . . . ?
B6 C2 B7 B8 -66.45(15) . . . . ?
Co1 C2 B7 B8 54.00(9) . . . . ?
C1 C2 B7 Co1 -52.21(10) . . . . ?
B11 C2 B7 Co1 -156.42(11) . . . . ?
B6 C2 B7 Co1 -120.44(12) . . . . ?
C1 B4 B8 B12 -60.18(15) . . . . ?
B9 B4 B8 B12 37.74(12) . . . . ?
B5 B4 B8 B12 1.75(16) . . . . ?
Co1 B4 B8 B12 -110.93(11) . . . . ?
I1 B4 B8 B12 142.72(12) . . . . ?
C1 B4 B8 B7 1.89(15) . . . . ?
B9 B4 B8 B7 99.81(13) . . . . ?
B5 B4 B8 B7 63.82(15) . . . . ?
Co1 B4 B8 B7 -48.86(9) . . . . ?
I1 B4 B8 B7 -155.21(11) . . . . ?
C1 B4 B8 B9 -97.92(13) . . . . ?
B5 B4 B8 B9 -35.99(12) . . . . ?
Co1 B4 B8 B9 -148.67(10) . . . . ?
I1 B4 B8 B9 104.98(13) . . . . ?
C1 B4 B8 Co1 50.74(9) . . . . ?
B9 B4 B8 Co1 148.67(10) . . . . ?
B5 B4 B8 Co1 112.68(11) . . . . ?
I1 B4 B8 Co1 -106.35(11) . . . . ?
C1 B4 B8 Cs1A -166.9(2) . . . 2_665 ?
B9 B4 B8 Cs1A -69.0(2) . . . 2_665 ?
B5 B4 B8 Cs1A -104.9(2) . . . 2_665 ?
Co1 B4 B8 Cs1A 142.4(2) . . . 2_665 ?
I1 B4 B8 Cs1A 36.0(2) . . . 2_665 ?
C1 B4 B8 Cs1 -165.20(10) . . . 2_665 ?
B9 B4 B8 Cs1 -67.28(9) . . . 2_665 ?
B5 B4 B8 Cs1 -103.27(11) . . . 2_665 ?
Co1 B4 B8 Cs1 144.05(6) . . . 2_665 ?
I1 B4 B8 Cs1 37.70(12) . . . 2_665 ?
C2 B7 B8 B4 -2.20(15) . . . . ?
B12 B7 B8 B4 -99.61(13) . . . . ?
B11 B7 B8 B4 -62.49(15) . . . . ?
Co1 B7 B8 B4 49.91(9) . . . . ?
C2 B7 B8 B12 97.41(13) . . . . ?
B11 B7 B8 B12 37.12(12) . . . . ?
Co1 B7 B8 B12 149.52(11) . . . . ?
C2 B7 B8 B9 60.00(14) . . . . ?
B12 B7 B8 B9 -37.41(12) . . . . ?
B11 B7 B8 B9 -0.29(16) . . . . ?
Co1 B7 B8 B9 112.11(11) . . . . ?
C2 B7 B8 Co1 -52.11(9) . . . . ?
B12 B7 B8 Co1 -149.52(11) . . . . ?
B11 B7 B8 Co1 -112.40(11) . . . . ?
C2 B7 B8 Cs1A 142.5(5) . . . 2_665 ?
B12 B7 B8 Cs1A 45.1(5) . . . 2_665 ?
B11 B7 B8 Cs1A 82.2(5) . . . 2_665 ?
Co1 B7 B8 Cs1A -165.4(5) . . . 2_665 ?
C2 B7 B8 Cs1 142.1(2) . . . 2_665 ?
B12 B7 B8 Cs1 44.7(3) . . . 2_665 ?
B11 B7 B8 Cs1 81.8(3) . . . 2_665 ?
Co1 B7 B8 Cs1 -165.8(3) . . . 2_665 ?
C1 B5 B9 B4 38.51(11) . . . . ?
B6 B5 B9 B4 100.63(13) . . . . ?
B10 B5 B9 B4 137.80(14) . . . . ?
C1 B5 B9 B12 -61.46(15) . . . . ?
B6 B5 B9 B12 0.67(17) . . . . ?
B10 B5 B9 B12 37.83(12) . . . . ?
B4 B5 B9 B12 -99.97(14) . . . . ?
C1 B5 B9 B10 -99.29(13) . . . . ?
B6 B5 B9 B10 -37.16(12) . . . . ?
B4 B5 B9 B10 -137.80(14) . . . . ?
C1 B5 B9 B8 2.48(16) . . . . ?
B6 B5 B9 B8 64.61(16) . . . . ?
B10 B5 B9 B8 101.77(14) . . . . ?
B4 B5 B9 B8 -36.03(12) . . . . ?
C1 B5 B9 Cs1A 99.8(3) . . . 2_665 ?
B6 B5 B9 Cs1A 161.9(3) . . . 2_665 ?
B10 B5 B9 Cs1A -160.9(3) . . . 2_665 ?
B4 B5 B9 Cs1A 61.3(3) . . . 2_665 ?
C1 B5 B9 Cs1 101.57(16) . . . 2_665 ?
B6 B5 B9 Cs1 163.70(12) . . . 2_665 ?
B10 B5 B9 Cs1 -159.13(18) . . . 2_665 ?
B4 B5 B9 Cs1 63.07(16) . . . 2_665 ?
C1 B4 B9 B5 -39.28(12) . . . . ?
B8 B4 B9 B5 -139.99(13) . . . . ?
Co1 B4 B9 B5 -107.21(12) . . . . ?
I1 B4 B9 B5 102.54(12) . . . . ?
C1 B4 B9 B12 62.35(15) . . . . ?
B8 B4 B9 B12 -38.37(12) . . . . ?
B5 B4 B9 B12 101.63(14) . . . . ?
Co1 B4 B9 B12 -5.59(16) . . . . ?
I1 B4 B9 B12 -155.84(10) . . . . ?
C1 B4 B9 B10 -1.29(17) . . . . ?
B8 B4 B9 B10 -102.00(14) . . . . ?
B5 B4 B9 B10 37.99(13) . . . . ?
Co1 B4 B9 B10 -69.22(15) . . . . ?
I1 B4 B9 B10 140.53(12) . . . . ?
C1 B4 B9 B8 100.72(13) . . . . ?
B5 B4 B9 B8 139.99(13) . . . . ?
Co1 B4 B9 B8 32.78(11) . . . . ?
I1 B4 B9 B8 -117.47(12) . . . . ?
C1 B4 B9 Cs1A 177.0(2) . . . 2_665 ?
B8 B4 B9 Cs1A 76.24(19) . . . 2_665 ?
B5 B4 B9 Cs1A -143.8(2) . . . 2_665 ?
Co1 B4 B9 Cs1A 109.0(2) . . . 2_665 ?
I1 B4 B9 Cs1A -41.2(2) . . . 2_665 ?
C1 B4 B9 Cs1 175.61(9) . . . 2_665 ?
B8 B4 B9 Cs1 74.89(9) . . . 2_665 ?
B5 B4 B9 Cs1 -145.11(11) . . . 2_665 ?
Co1 B4 B9 Cs1 107.67(9) . . . 2_665 ?
I1 B4 B9 Cs1 -42.58(11) . . . 2_665 ?
B4 B8 B9 B5 36.43(12) . . . . ?
B12 B8 B9 B5 -100.47(14) . . . . ?
B7 B8 B9 B5 -63.05(15) . . . . ?
Co1 B8 B9 B5 4.60(17) . . . . ?
Cs1A B8 B9 B5 137.5(3) 2_665 . . . ?
Cs1 B8 B9 B5 140.46(12) 2_665 . . . ?
B12 B8 B9 B4 -136.91(13) . . . . ?
B7 B8 B9 B4 -99.49(13) . . . . ?
Co1 B8 B9 B4 -31.83(11) . . . . ?
Cs1A B8 B9 B4 101.1(3) 2_665 . . . ?
Cs1 B8 B9 B4 104.03(9) 2_665 . . . ?
B4 B8 B9 B12 136.91(13) . . . . ?
B7 B8 B9 B12 37.42(12) . . . . ?
Co1 B8 B9 B12 105.08(13) . . . . ?
Cs1A B8 B9 B12 -122.0(3) 2_665 . . . ?
Cs1 B8 B9 B12 -119.07(9) 2_665 . . . ?
B4 B8 B9 B10 100.73(13) . . . . ?
B12 B8 B9 B10 -36.17(12) . . . . ?
B7 B8 B9 B10 1.24(16) . . . . ?
Co1 B8 B9 B10 68.90(15) . . . . ?
Cs1A B8 B9 B10 -158.2(3) 2_665 . . . ?
Cs1 B8 B9 B10 -155.24(12) 2_665 . . . ?
B4 B8 B9 Cs1A -101.1(3) . . . 2_665 ?
B12 B8 B9 Cs1A 122.0(3) . . . 2_665 ?
B7 B8 B9 Cs1A 159.4(3) . . . 2_665 ?
Co1 B8 B9 Cs1A -132.9(3) . . . 2_665 ?
B4 B8 B9 Cs1 -104.03(9) . . . 2_665 ?
B12 B8 B9 Cs1 119.07(9) . . . 2_665 ?
B7 B8 B9 Cs1 156.48(10) . . . 2_665 ?
Co1 B8 B9 Cs1 -135.86(9) . . . 2_665 ?
C2 B6 B10 B11 -39.15(11) . . . . ?
C1 B6 B10 B11 -97.10(13) . . . . ?
B5 B6 B10 B11 -137.38(13) . . . . ?
C2 B6 B10 B9 61.30(16) . . . . ?
C1 B6 B10 B9 3.35(17) . . . . ?
B5 B6 B10 B9 -36.93(12) . . . . ?
B11 B6 B10 B9 100.45(14) . . . . ?
C2 B6 B10 B5 98.23(13) . . . . ?
C1 B6 B10 B5 40.28(11) . . . . ?
B11 B6 B10 B5 137.38(13) . . . . ?
C2 B6 B10 B12 -1.89(16) . . . . ?
C1 B6 B10 B12 -59.84(16) . . . . ?
B5 B6 B10 B12 -100.12(14) . . . . ?
B11 B6 B10 B12 37.26(12) . . . . ?
B5 B9 B10 B6 36.83(12) . . . . ?
B4 B9 B10 B6 -1.34(18) . . . . ?
B12 B9 B10 B6 -101.03(14) . . . . ?
B8 B9 B10 B6 -64.87(16) . . . . ?
Cs1A B9 B10 B6 -176.9(5) 2_665 . . . ?
Cs1 B9 B10 B6 -174.3(2) 2_665 . . . ?
B5 B9 B10 B11 99.98(14) . . . . ?
B4 B9 B10 B11 61.81(16) . . . . ?
B12 B9 B10 B11 -37.87(12) . . . . ?
B8 B9 B10 B11 -1.72(17) . . . . ?
Cs1A B9 B10 B11 -113.8(5) 2_665 . . . ?
Cs1 B9 B10 B11 -111.2(2) 2_665 . . . ?
B4 B9 B10 B5 -38.17(12) . . . . ?
B12 B9 B10 B5 -137.85(13) . . . . ?
B8 B9 B10 B5 -101.70(13) . . . . ?
Cs1A B9 B10 B5 146.3(5) 2_665 . . . ?
Cs1 B9 B10 B5 148.9(3) 2_665 . . . ?
B5 B9 B10 B12 137.85(13) . . . . ?
B4 B9 B10 B12 99.68(14) . . . . ?
B8 B9 B10 B12 36.16(12) . . . . ?
Cs1A B9 B10 B12 -75.9(5) 2_665 . . . ?
Cs1 B9 B10 B12 -73.3(3) 2_665 . . . ?
C1 B5 B10 B6 -40.87(11) . . . . ?
B9 B5 B10 B6 -138.41(14) . . . . ?
B4 B5 B10 B6 -100.96(13) . . . . ?
C1 B5 B10 B11 -3.05(16) . . . . ?
B6 B5 B10 B11 37.81(12) . . . . ?
B9 B5 B10 B11 -100.60(14) . . . . ?
B4 B5 B10 B11 -63.14(15) . . . . ?
C1 B5 B10 B9 97.55(13) . . . . ?
B6 B5 B10 B9 138.41(14) . . . . ?
B4 B5 B10 B9 37.46(12) . . . . ?
C1 B5 B10 B12 60.06(15) . . . . ?
B6 B5 B10 B12 100.93(14) . . . . ?
B9 B5 B10 B12 -37.49(12) . . . . ?
B4 B5 B10 B12 -0.03(17) . . . . ?
C1 C2 B11 B6 39.15(12) . . . . ?
B7 C2 B11 B6 143.18(13) . . . . ?
Co1 C2 B11 B6 116.27(14) . . . . ?
C1 C2 B11 B10 -1.23(16) . . . . ?
B7 C2 B11 B10 102.80(13) . . . . ?
B6 C2 B11 B10 -40.38(12) . . . . ?
Co1 C2 B11 B10 75.88(15) . . . . ?
C1 C2 B11 B12 -63.79(15) . . . . ?
B7 C2 B11 B12 40.24(12) . . . . ?
B6 C2 B11 B12 -102.93(14) . . . . ?
Co1 C2 B11 B12 13.33(18) . . . . ?
C1 C2 B11 B7 -104.03(13) . . . . ?
B6 C2 B11 B7 -143.18(13) . . . . ?
Co1 C2 B11 B7 -26.91(13) . . . . ?
C1 B6 B11 C2 -34.45(11) . . . . ?
B5 B6 B11 C2 -95.37(13) . . . . ?
B10 B6 B11 C2 -133.75(13) . . . . ?
C2 B6 B11 B10 133.75(13) . . . . ?
C1 B6 B11 B10 99.30(13) . . . . ?
B5 B6 B11 B10 38.38(12) . . . . ?
C2 B6 B11 B12 96.30(13) . . . . ?
C1 B6 B11 B12 61.85(15) . . . . ?
B5 B6 B11 B12 0.92(17) . . . . ?
B10 B6 B11 B12 -37.46(12) . . . . ?
C2 B6 B11 B7 32.92(12) . . . . ?
C1 B6 B11 B7 -1.53(17) . . . . ?
B5 B6 B11 B7 -62.46(16) . . . . ?
B10 B6 B11 B7 -100.84(14) . . . . ?
B6 B10 B11 C2 40.25(11) . . . . ?
B9 B10 B11 C2 -60.20(15) . . . . ?
B5 B10 B11 C2 2.65(16) . . . . ?
B12 B10 B11 C2 -98.04(13) . . . . ?
B9 B10 B11 B6 -100.45(14) . . . . ?
B5 B10 B11 B6 -37.61(12) . . . . ?
B12 B10 B11 B6 -138.29(13) . . . . ?
B6 B10 B11 B12 138.29(13) . . . . ?
B9 B10 B11 B12 37.84(12) . . . . ?
B5 B10 B11 B12 100.68(13) . . . . ?
B6 B10 B11 B7 101.97(13) . . . . ?
B9 B10 B11 B7 1.52(17) . . . . ?
B5 B10 B11 B7 64.37(15) . . . . ?
B12 B10 B11 B7 -36.32(12) . . . . ?
B12 B7 B11 C2 133.52(13) . . . . ?
B8 B7 B11 C2 96.19(13) . . . . ?
Co1 B7 B11 C2 23.74(11) . . . . ?
C2 B7 B11 B6 -33.23(12) . . . . ?
B12 B7 B11 B6 100.30(15) . . . . ?
B8 B7 B11 B6 62.97(16) . . . . ?
Co1 B7 B11 B6 -9.49(18) . . . . ?
C2 B7 B11 B10 -96.96(14) . . . . ?
B12 B7 B11 B10 36.57(12) . . . . ?
B8 B7 B11 B10 -0.76(16) . . . . ?
Co1 B7 B11 B10 -73.22(15) . . . . ?
C2 B7 B11 B12 -133.52(13) . . . . ?
B8 B7 B11 B12 -37.33(12) . . . . ?
Co1 B7 B11 B12 -109.79(14) . . . . ?
C2 B7 B12 B9 -60.93(15) . . . . ?
B11 B7 B12 B9 -100.00(14) . . . . ?
B8 B7 B12 B9 38.40(12) . . . . ?
Co1 B7 B12 B9 6.12(17) . . . . ?
C2 B7 B12 B11 39.08(11) . . . . ?
B8 B7 B12 B11 138.41(13) . . . . ?
Co1 B7 B12 B11 106.12(13) . . . . ?
C2 B7 B12 B10 2.64(16) . . . . ?
B11 B7 B12 B10 -36.44(12) . . . . ?
B8 B7 B12 B10 101.97(14) . . . . ?
Co1 B7 B12 B10 69.68(16) . . . . ?
C2 B7 B12 B8 -99.33(12) . . . . ?
B11 B7 B12 B8 -138.41(13) . . . . ?
Co1 B7 B12 B8 -32.28(11) . . . . ?
B5 B9 B12 B7 63.86(15) . . . . ?
B4 B9 B12 B7 -0.21(16) . . . . ?
B10 B9 B12 B7 101.72(14) . . . . ?
B8 B9 B12 B7 -38.37(12) . . . . ?
Cs1A B9 B12 B7 -102.7(3) 2_665 . . . ?
Cs1 B9 B12 B7 -104.77(11) 2_665 . . . ?
B5 B9 B12 B11 -0.10(17) . . . . ?
B4 B9 B12 B11 -64.17(15) . . . . ?
B10 B9 B12 B11 37.76(12) . . . . ?
B8 B9 B12 B11 -102.32(13) . . . . ?
Cs1A B9 B12 B11 -166.7(3) 2_665 . . . ?
Cs1 B9 B12 B11 -168.72(10) 2_665 . . . ?
B5 B9 B12 B10 -37.86(12) . . . . ?
B4 B9 B12 B10 -101.93(13) . . . . ?
B8 B9 B12 B10 -140.08(13) . . . . ?
Cs1A B9 B12 B10 155.6(3) 2_665 . . . ?
Cs1 B9 B12 B10 153.52(11) 2_665 . . . ?
B5 B9 B12 B8 102.23(13) . . . . ?
B4 B9 B12 B8 38.16(11) . . . . ?
B10 B9 B12 B8 140.08(13) . . . . ?
Cs1A B9 B12 B8 -64.3(3) 2_665 . . . ?
Cs1 B9 B12 B8 -66.40(10) 2_665 . . . ?
C2 B11 B12 B7 -39.83(12) . . . . ?
B6 B11 B12 B7 -102.14(13) . . . . ?
B10 B11 B12 B7 -139.44(13) . . . . ?
C2 B11 B12 B9 61.79(15) . . . . ?
B6 B11 B12 B9 -0.51(17) . . . . ?
B10 B11 B12 B9 -37.81(12) . . . . ?
B7 B11 B12 B9 101.63(13) . . . . ?
C2 B11 B12 B10 99.61(14) . . . . ?
B6 B11 B12 B10 37.30(12) . . . . ?
B7 B11 B12 B10 139.44(13) . . . . ?
C2 B11 B12 B8 -2.22(17) . . . . ?
B6 B11 B12 B8 -64.52(16) . . . . ?
B10 B11 B12 B8 -101.83(14) . . . . ?
B7 B11 B12 B8 37.61(12) . . . . ?
B6 B10 B12 B7 -0.48(18) . . . . ?
B11 B10 B12 B7 36.77(12) . . . . ?
B9 B10 B12 B7 -100.65(14) . . . . ?
B5 B10 B12 B7 -63.24(17) . . . . ?
B6 B10 B12 B9 100.18(14) . . . . ?
B11 B10 B12 B9 137.43(13) . . . . ?
B5 B10 B12 B9 37.41(12) . . . . ?
B6 B10 B12 B11 -37.25(12) . . . . ?
B9 B10 B12 B11 -137.43(13) . . . . ?
B5 B10 B12 B11 -100.02(14) . . . . ?
B6 B10 B12 B8 63.89(17) . . . . ?
B11 B10 B12 B8 101.14(14) . . . . ?
B9 B10 B12 B8 -36.29(12) . . . . ?
B5 B10 B12 B8 1.13(18) . . . . ?
B4 B8 B12 B7 99.55(13) . . . . ?
B9 B8 B12 B7 137.35(13) . . . . ?
Co1 B8 B12 B7 30.05(11) . . . . ?
Cs1A B8 B12 B7 -165.6(2) 2_665 . . . ?
Cs1 B8 B12 B7 -163.91(10) 2_665 . . . ?
B4 B8 B12 B9 -37.80(12) . . . . ?
B7 B8 B12 B9 -137.35(13) . . . . ?
Co1 B8 B12 B9 -107.30(12) . . . . ?
Cs1A B8 B12 B9 57.0(2) 2_665 . . . ?
Cs1 B8 B12 B9 58.74(9) 2_665 . . . ?
B4 B8 B12 B11 61.88(16) . . . . ?
B7 B8 B12 B11 -37.67(13) . . . . ?
B9 B8 B12 B11 99.68(14) . . . . ?
Co1 B8 B12 B11 -7.62(17) . . . . ?
Cs1A B8 B12 B11 156.7(2) 2_665 . . . ?
Cs1 B8 B12 B11 158.42(11) 2_665 . . . ?
B4 B8 B12 B10 -1.77(17) . . . . ?
B7 B8 B12 B10 -101.32(14) . . . . ?
B9 B8 B12 B10 36.03(12) . . . . ?
Co1 B8 B12 B10 -71.27(16) . . . . ?
Cs1A B8 B12 B10 93.1(2) 2_665 . . . ?
Cs1 B8 B12 B10 94.76(12) 2_665 . . . ?
B4' C1' C2' B11' 68.32(15) . . . . ?
B5' C1' C2' B11' -0.54(16) . . . . ?
B6' C1' C2' B11' -39.17(12) . . . . ?
Co1 C1' C2' B11' 120.91(12) . . . . ?
B4' C1' C2' B7' -0.35(16) . . . . ?
B5' C1' C2' B7' -69.21(15) . . . . ?
B6' C1' C2' B7' -107.84(14) . . . . ?
Co1 C1' C2' B7' 52.24(10) . . . . ?
B4' C1' C2' B6' 107.48(13) . . . . ?
B5' C1' C2' B6' 38.62(12) . . . . ?
Co1 C1' C2' B6' 160.07(10) . . . . ?
B4' C1' C2' Co1 -52.59(10) . . . . ?
B5' C1' C2' Co1 -121.45(11) . . . . ?
B6' C1' C2' Co1 -160.07(10) . . . . ?
C2' C1' B4' B9' -64.89(14) . . . . ?
B5' C1' B4' B9' 39.13(11) . . . . ?
B6' C1' B4' B9' 2.10(16) . . . . ?
Co1 C1' B4' B9' -115.81(11) . . . . ?
C2' C1' B4' B8' -1.09(16) . . . . ?
B5' C1' B4' B8' 102.93(13) . . . . ?
B6' C1' B4' B8' 65.90(15) . . . . ?
Co1 C1' B4' B8' -52.00(10) . . . . ?
C2' C1' B4' B5' -104.01(13) . . . . ?
B6' C1' B4' B5' -37.03(12) . . . . ?
Co1 C1' B4' B5' -154.93(10) . . . . ?
C2' C1' B4' Co1 50.92(9) . . . . ?
B5' C1' B4' Co1 154.93(10) . . . . ?
B6' C1' B4' Co1 117.90(12) . . . . ?
C2' C1' B4' I2 157.44(10) . . . . ?
B5' C1' B4' I2 -98.55(13) . . . . ?
B6' C1' B4' I2 -135.58(12) . . . . ?
Co1 C1' B4' I2 106.52(11) . . . . ?
C2' C1' B5' B6' -38.35(12) . . . . ?
B4' C1' B5' B6' -141.66(13) . . . . ?
Co1 C1' B5' B6' -112.41(13) . . . . ?
C2' C1' B5' B10' 2.22(16) . . . . ?
B4' C1' B5' B10' -101.09(13) . . . . ?
B6' C1' B5' B10' 40.57(12) . . . . ?
Co1 C1' B5' B10' -71.84(15) . . . . ?
C2' C1' B5' B9' 64.52(15) . . . . ?
B4' C1' B5' B9' -38.79(11) . . . . ?
B6' C1' B5' B9' 102.87(13) . . . . ?
Co1 C1' B5' B9' -9.54(17) . . . . ?
C2' C1' B5' B4' 103.31(13) . . . . ?
B6' C1' B5' B4' 141.66(13) . . . . ?
Co1 C1' B5' B4' 29.25(12) . . . . ?
B9' B4' B5' C1' -135.12(13) . . . . ?
B8' B4' B5' C1' -98.13(13) . . . . ?
Co1 B4' B5' C1' -25.55(10) . . . . ?
I2 B4' B5' C1' 117.08(12) . . . . ?
C1' B4' B5' B6' 34.02(11) . . . . ?
B9' B4' B5' B6' -101.10(14) . . . . ?
B8' B4' B5' B6' -64.11(15) . . . . ?
Co1 B4' B5' B6' 8.47(16) . . . . ?
I2 B4' B5' B6' 151.10(11) . . . . ?
C1' B4' B5' B10' 97.19(13) . . . . ?
B9' B4' B5' B10' -37.94(12) . . . . ?
B8' B4' B5' B10' -0.94(16) . . . . ?
Co1 B4' B5' B10' 71.64(14) . . . . ?
I2 B4' B5' B10' -145.73(10) . . . . ?
C1' B4' B5' B9' 135.12(13) . . . . ?
B8' B4' B5' B9' 36.99(12) . . . . ?
Co1 B4' B5' B9' 109.58(12) . . . . ?
I2 B4' B5' B9' -107.79(12) . . . . ?
B11' C2' B6' C1' 138.21(13) . . . . ?
B7' C2' B6' C1' 101.90(13) . . . . ?
Co1 C2' B6' C1' 22.67(12) . . . . ?
C1' C2' B6' B5' -35.58(11) . . . . ?
B11' C2' B6' B5' 102.63(13) . . . . ?
B7' C2' B6' B5' 66.33(16) . . . . ?
Co1 C2' B6' B5' -12.91(17) . . . . ?
C1' C2' B6' B11' -138.21(13) . . . . ?
B7' C2' B6' B11' -36.31(12) . . . . ?
Co1 C2' B6' B11' -115.54(14) . . . . ?
C1' C2' B6' B10' -98.03(13) . . . . ?
B11' C2' B6' B10' 40.18(12) . . . . ?
B7' C2' B6' B10' 3.87(17) . . . . ?
Co1 C2' B6' B10' -75.36(15) . . . . ?
C1' C2' B6' Cs1A 175.3(3) . . . 1_655 ?
B11' C2' B6' Cs1A -46.5(3) . . . 1_655 ?
B7' C2' B6' Cs1A -82.8(3) . . . 1_655 ?
Co1 C2' B6' Cs1A -162.1(3) . . . 1_655 ?
C1' C2' B6' Cs1 173.38(17) . . . 1_655 ?
B11' C2' B6' Cs1 -48.42(15) . . . 1_655 ?
B7' C2' B6' Cs1 -84.72(18) . . . 1_655 ?
Co1 C2' B6' Cs1 -163.96(9) . . . 1_655 ?
B4' C1' B6' C2' -100.98(13) . . . . ?
B5' C1' B6' C2' -138.71(13) . . . . ?
Co1 C1' B6' C2' -21.73(11) . . . . ?
C2' C1' B6' B5' 138.71(13) . . . . ?
B4' C1' B6' B5' 37.73(12) . . . . ?
Co1 C1' B6' B5' 116.98(13) . . . . ?
C2' C1' B6' B11' 35.84(11) . . . . ?
B4' C1' B6' B11' -65.15(15) . . . . ?
B5' C1' B6' B11' -102.88(13) . . . . ?
Co1 C1' B6' B11' 14.11(16) . . . . ?
C2' C1' B6' B10' 98.18(13) . . . . ?
B4' C1' B6' B10' -2.81(16) . . . . ?
B5' C1' B6' B10' -40.54(12) . . . . ?
Co1 C1' B6' B10' 76.44(14) . . . . ?
C2' C1' B6' Cs1A -168.0(7) . . . 1_655 ?
B4' C1' B6' Cs1A 91.0(7) . . . 1_655 ?
B5' C1' B6' Cs1A 53.3(7) . . . 1_655 ?
Co1 C1' B6' Cs1A 170.3(6) . . . 1_655 ?
C2' C1' B6' Cs1 -166.0(4) . . . 1_655 ?
B4' C1' B6' Cs1 93.0(3) . . . 1_655 ?
B5' C1' B6' Cs1 55.3(3) . . . 1_655 ?
Co1 C1' B6' Cs1 172.3(3) . . . 1_655 ?
C1' B5' B6' C2' 34.91(11) . . . . ?
B10' B5' B6' C2' -98.61(13) . . . . ?
B9' B5' B6' C2' -61.08(15) . . . . ?
B4' B5' B6' C2' 1.65(16) . . . . ?
B10' B5' B6' C1' -133.53(13) . . . . ?
B9' B5' B6' C1' -96.00(13) . . . . ?
B4' B5' B6' C1' -33.26(11) . . . . ?
C1' B5' B6' B11' 95.92(13) . . . . ?
B10' B5' B6' B11' -37.60(12) . . . . ?
B9' B5' B6' B11' -0.07(16) . . . . ?
B4' B5' B6' B11' 62.66(15) . . . . ?
C1' B5' B6' B10' 133.53(13) . . . . ?
B9' B5' B6' B10' 37.53(12) . . . . ?
B4' B5' B6' B10' 100.26(13) . . . . ?
C1' B5' B6' Cs1A -166.7(3) . . . 1_655 ?
B10' B5' B6' Cs1A 59.7(3) . . . 1_655 ?
B9' B5' B6' Cs1A 97.3(3) . . . 1_655 ?
B4' B5' B6' Cs1A 160.0(3) . . . 1_655 ?
C1' B5' B6' Cs1 -164.45(11) . . . 1_655 ?
B10' B5' B6' Cs1 62.03(10) . . . 1_655 ?
B9' B5' B6' Cs1 99.56(12) . . . 1_655 ?
B4' B5' B6' Cs1 162.29(9) . . . 1_655 ?
C1' C2' B7' B12' 63.75(14) . . . . ?
B11' C2' B7' B12' -39.75(11) . . . . ?
B6' C2' B7' B12' -3.89(16) . . . . ?
Co1 C2' B7' B12' 115.90(11) . . . . ?
C1' C2' B7' B11' 103.50(13) . . . . ?
B6' C2' B7' B11' 35.85(12) . . . . ?
Co1 C2' B7' B11' 155.65(10) . . . . ?
C1' C2' B7' B8' 1.60(16) . . . . ?
B11' C2' B7' B8' -101.90(13) . . . . ?
B6' C2' B7' B8' -66.05(15) . . . . ?
Co1 C2' B7' B8' 53.75(9) . . . . ?
C1' C2' B7' Co1 -52.15(10) . . . . ?
B11' C2' B7' Co1 -155.65(10) . . . . ?
B6' C2' B7' Co1 -119.80(12) . . . . ?
C1' C2' B7' Cs1A -143.4(9) . . . . ?
B11' C2' B7' Cs1A 113.1(9) . . . . ?
B6' C2' B7' Cs1A 148.9(8) . . . . ?
Co1 C2' B7' Cs1A -91.3(9) . . . . ?
C1' B4' B8' B12' -60.47(15) . . . . ?
B9' B4' B8' B12' 37.82(12) . . . . ?
B5' B4' B8' B12' 1.42(16) . . . . ?
Co1 B4' B8' B12' -111.31(11) . . . . ?
I2 B4' B8' B12' 141.19(11) . . . . ?
C1' B4' B8' B7' 2.01(15) . . . . ?
B9' B4' B8' B7' 100.30(13) . . . . ?
B5' B4' B8' B7' 63.90(15) . . . . ?
Co1 B4' B8' B7' -48.83(9) . . . . ?
I2 B4' B8' B7' -156.33(11) . . . . ?
C1' B4' B8' B9' -98.29(13) . . . . ?
B5' B4' B8' B9' -36.40(12) . . . . ?
Co1 B4' B8' B9' -149.13(10) . . . . ?
I2 B4' B8' B9' 103.37(13) . . . . ?
C1' B4' B8' Co1 50.84(9) . . . . ?
B9' B4' B8' Co1 149.13(10) . . . . ?
B5' B4' B8' Co1 112.73(11) . . . . ?
I2 B4' B8' Co1 -107.50(11) . . . . ?
C2' B7' B8' B4' -2.17(15) . . . . ?
B12' B7' B8' B4' -99.85(13) . . . . ?
B11' B7' B8' B4' -62.87(15) . . . . ?
Co1 B7' B8' B4' 49.72(10) . . . . ?
Cs1 B7' B8' B4' 172.70(10) . . . . ?
Cs1A B7' B8' B4' 171.5(2) . . . . ?
C2' B7' B8' B12' 97.68(13) . . . . ?
B11' B7' B8' B12' 36.98(12) . . . . ?
Co1 B7' B8' B12' 149.57(11) . . . . ?
Cs1 B7' B8' B12' -87.45(9) . . . . ?
Cs1A B7' B8' B12' -88.7(2) . . . . ?
C2' B7' B8' B9' 60.00(15) . . . . ?
B12' B7' B8' B9' -37.68(12) . . . . ?
B11' B7' B8' B9' -0.70(16) . . . . ?
Co1 B7' B8' B9' 111.89(11) . . . . ?
Cs1 B7' B8' B9' -125.13(10) . . . . ?
Cs1A B7' B8' B9' -126.3(2) . . . . ?
C2' B7' B8' Co1 -51.89(9) . . . . ?
B12' B7' B8' Co1 -149.57(11) . . . . ?
B11' B7' B8' Co1 -112.59(11) . . . . ?
Cs1 B7' B8' Co1 122.98(6) . . . . ?
Cs1A B7' B8' Co1 121.78(19) . . . . ?
C2' B7' B8' Cs1 -174.87(11) . . . . ?
B12' B7' B8' Cs1 87.45(9) . . . . ?
B11' B7' B8' Cs1 124.43(11) . . . . ?
Co1 B7' B8' Cs1 -122.98(6) . . . . ?
C1' B4' B9' B5' -38.57(11) . . . . ?
B8' B4' B9' B5' -139.61(13) . . . . ?
Co1 B4' B9' B5' -107.01(12) . . . . ?
I2 B4' B9' B5' 103.10(12) . . . . ?
C1' B4' B9' B10' -0.48(16) . . . . ?
B8' B4' B9' B10' -101.51(13) . . . . ?
B5' B4' B9' B10' 38.10(12) . . . . ?
Co1 B4' B9' B10' -68.91(15) . . . . ?
I2 B4' B9' B10' 141.20(11) . . . . ?
C1' B4' B9' B12' 62.95(15) . . . . ?
B8' B4' B9' B12' -38.08(12) . . . . ?
B5' B4' B9' B12' 101.52(13) . . . . ?
Co1 B4' B9' B12' -5.49(16) . . . . ?
I2 B4' B9' B12' -155.38(10) . . . . ?
C1' B4' B9' B8' 101.03(12) . . . . ?
B5' B4' B9' B8' 139.61(13) . . . . ?
Co1 B4' B9' B8' 32.60(11) . . . . ?
I2 B4' B9' B8' -117.29(12) . . . . ?
C1' B5' B9' B4' 37.88(11) . . . . ?
B6' B5' B9' B4' 99.86(13) . . . . ?
B10' B5' B9' B4' 137.36(13) . . . . ?
C1' B5' B9' B10' -99.48(13) . . . . ?
B6' B5' B9' B10' -37.50(12) . . . . ?
B4' B5' B9' B10' -137.36(13) . . . . ?
C1' B5' B9' B12' -61.92(15) . . . . ?
B6' B5' B9' B12' 0.06(17) . . . . ?
B10' B5' B9' B12' 37.56(12) . . . . ?
B4' B5' B9' B12' -99.80(13) . . . . ?
C1' B5' B9' B8' 1.64(16) . . . . ?
B6' B5' B9' B8' 63.62(16) . . . . ?
B10' B5' B9' B8' 101.11(14) . . . . ?
B4' B5' B9' B8' -36.24(11) . . . . ?
B12' B8' B9' B4' -137.02(13) . . . . ?
B7' B8' B9' B4' -99.31(13) . . . . ?
Co1 B8' B9' B4' -31.31(10) . . . . ?
Cs1 B8' B9' B4' -175.71(13) . . . . ?
B4' B8' B9' B5' 36.76(12) . . . . ?
B12' B8' B9' B5' -100.27(14) . . . . ?
B7' B8' B9' B5' -62.56(15) . . . . ?
Co1 B8' B9' B5' 5.45(16) . . . . ?
Cs1 B8' B9' B5' -138.95(11) . . . . ?
B4' B8' B9' B10' 100.50(14) . . . . ?
B12' B8' B9' B10' -36.53(12) . . . . ?
B7' B8' B9' B10' 1.18(16) . . . . ?
Co1 B8' B9' B10' 69.19(15) . . . . ?
Cs1 B8' B9' B10' -75.21(15) . . . . ?
B4' B8' B9' B12' 137.02(13) . . . . ?
B7' B8' B9' B12' 37.71(12) . . . . ?
Co1 B8' B9' B12' 105.72(12) . . . . ?
Cs1 B8' B9' B12' -38.68(12) . . . . ?
C2' B6' B10' B11' -39.28(11) . . . . ?
C1' B6' B10' B11' -98.39(13) . . . . ?
B5' B6' B10' B11' -138.09(13) . . . . ?
Cs1A B6' B10' B11' 97.4(3) 1_655 . . . ?
Cs1 B6' B10' B11' 99.73(9) 1_655 . . . ?
C2' B6' B10' B5' 98.81(13) . . . . ?
C1' B6' B10' B5' 39.70(11) . . . . ?
B11' B6' B10' B5' 138.09(13) . . . . ?
Cs1A B6' B10' B5' -124.5(3) 1_655 . . . ?
Cs1 B6' B10' B5' -122.19(9) 1_655 . . . ?
C2' B6' B10' B9' 61.41(15) . . . . ?
C1' B6' B10' B9' 2.30(16) . . . . ?
B5' B6' B10' B9' -37.40(12) . . . . ?
B11' B6' B10' B9' 100.69(14) . . . . ?
Cs1A B6' B10' B9' -161.9(3) 1_655 . . . ?
Cs1 B6' B10' B9' -159.58(12) 1_655 . . . ?
C2' B6' B10' B12' -2.12(16) . . . . ?
C1' B6' B10' B12' -61.23(15) . . . . ?
B5' B6' B10' B12' -100.93(14) . . . . ?
B11' B6' B10' B12' 37.16(12) . . . . ?
Cs1A B6' B10' B12' 134.6(3) 1_655 . . . ?
Cs1 B6' B10' B12' 136.89(11) 1_655 . . . ?
C2' B6' B10' Cs1A -136.7(3) . . . 1_655 ?
C1' B6' B10' Cs1A 164.2(3) . . . 1_655 ?
B5' B6' B10' Cs1A 124.5(3) . . . 1_655 ?
B11' B6' B10' Cs1A -97.4(3) . . . 1_655 ?
C2' B6' B10' Cs1 -139.01(11) . . . 1_655 ?
C1' B6' B10' Cs1 161.88(11) . . . 1_655 ?
B5' B6' B10' Cs1 122.19(9) . . . 1_655 ?
B11' B6' B10' Cs1 -99.73(9) . . . 1_655 ?
C1' B5' B10' B6' -40.28(11) . . . . ?
B9' B5' B10' B6' -138.07(13) . . . . ?
B4' B5' B10' B6' -100.42(13) . . . . ?
C1' B5' B10' B11' -3.00(16) . . . . ?
B6' B5' B10' B11' 37.28(12) . . . . ?
B9' B5' B10' B11' -100.79(14) . . . . ?
B4' B5' B10' B11' -63.14(15) . . . . ?
C1' B5' B10' B9' 97.79(13) . . . . ?
B6' B5' B10' B9' 138.07(13) . . . . ?
B4' B5' B10' B9' 37.65(12) . . . . ?
C1' B5' B10' B12' 60.22(15) . . . . ?
B6' B5' B10' B12' 100.50(14) . . . . ?
B9' B5' B10' B12' -37.57(12) . . . . ?
B4' B5' B10' B12' 0.08(16) . . . . ?
C1' B5' B10' Cs1A -98.3(2) . . . 1_655 ?
B6' B5' B10' Cs1A -58.0(2) . . . 1_655 ?
B9' B5' B10' Cs1A 163.9(2) . . . 1_655 ?
B4' B5' B10' Cs1A -158.4(2) . . . 1_655 ?
C1' B5' B10' Cs1 -99.73(11) . . . 1_655 ?
B6' B5' B10' Cs1 -59.45(9) . . . 1_655 ?
B9' B5' B10' Cs1 162.48(11) . . . 1_655 ?
B4' B5' B10' Cs1 -159.87(9) . . . 1_655 ?
B4' B9' B10' B6' -1.17(17) . . . . ?
B5' B9' B10' B6' 37.31(12) . . . . ?
B12' B9' B10' B6' -100.76(14) . . . . ?
B8' B9' B10' B6' -64.34(16) . . . . ?
B4' B9' B10' B11' 61.95(16) . . . . ?
B5' B9' B10' B11' 100.43(14) . . . . ?
B12' B9' B10' B11' -37.64(12) . . . . ?
B8' B9' B10' B11' -1.21(17) . . . . ?
B4' B9' B10' B5' -38.48(12) . . . . ?
B12' B9' B10' B5' -138.07(13) . . . . ?
B8' B9' B10' B5' -101.65(13) . . . . ?
B4' B9' B10' B12' 99.59(13) . . . . ?
B5' B9' B10' B12' 138.07(13) . . . . ?
B8' B9' B10' B12' 36.42(12) . . . . ?
B4' B9' B10' Cs1A -97.8(6) . . . 1_655 ?
B5' B9' B10' Cs1A -59.3(6) . . . 1_655 ?
B12' B9' B10' Cs1A 162.6(6) . . . 1_655 ?
B8' B9' B10' Cs1A -161.0(6) . . . 1_655 ?
B4' B9' B10' Cs1 -96.1(3) . . . 1_655 ?
B5' B9' B10' Cs1 -57.7(3) . . . 1_655 ?
B12' B9' B10' Cs1 164.3(3) . . . 1_655 ?
B8' B9' B10' Cs1 -159.3(3) . . . 1_655 ?
C1' C2' B11' B6' 38.88(12) . . . . ?
B7' C2' B11' B6' 143.19(13) . . . . ?
Co1 C2' B11' B6' 115.31(13) . . . . ?
C1' C2' B11' B10' -1.39(16) . . . . ?
B7' C2' B11' B10' 102.92(13) . . . . ?
B6' C2' B11' B10' -40.27(12) . . . . ?
Co1 C2' B11' B10' 75.04(15) . . . . ?
C1' C2' B11' B12' -64.15(15) . . . . ?
B7' C2' B11' B12' 40.16(12) . . . . ?
B6' C2' B11' B12' -103.03(13) . . . . ?
Co1 C2' B11' B12' 12.27(17) . . . . ?
C1' C2' B11' B7' -104.31(13) . . . . ?
B6' C2' B11' B7' -143.19(13) . . . . ?
Co1 C2' B11' B7' -27.88(12) . . . . ?
C1' B6' B11' C2' -35.24(11) . . . . ?
B5' B6' B11' C2' -96.34(13) . . . . ?
B10' B6' B11' C2' -133.97(13) . . . . ?
Cs1A B6' B11' C2' 150.93(17) 1_655 . . . ?
Cs1 B6' B11' C2' 151.29(10) 1_655 . . . ?
C2' B6' B11' B10' 133.97(13) . . . . ?
C1' B6' B11' B10' 98.72(13) . . . . ?
B5' B6' B11' B10' 37.62(12) . . . . ?
Cs1A B6' B11' B10' -75.11(17) 1_655 . . . ?
Cs1 B6' B11' B10' -74.75(9) 1_655 . . . ?
C2' B6' B11' B12' 96.41(13) . . . . ?
C1' B6' B11' B12' 61.16(15) . . . . ?
B5' B6' B11' B12' 0.06(16) . . . . ?
B10' B6' B11' B12' -37.56(12) . . . . ?
Cs1A B6' B11' B12' -112.67(18) 1_655 . . . ?
Cs1 B6' B11' B12' -112.31(11) 1_655 . . . ?
C2' B6' B11' B7' 32.65(12) . . . . ?
C1' B6' B11' B7' -2.60(16) . . . . ?
B5' B6' B11' B7' -63.70(16) . . . . ?
B10' B6' B11' B7' -101.32(14) . . . . ?
Cs1A B6' B11' B7' -176.43(18) 1_655 . . . ?
Cs1 B6' B11' B7' -176.07(10) 1_655 . . . ?
B6' B10' B11' C2' 39.97(12) . . . . ?
B5' B10' B11' C2' 2.71(16) . . . . ?
B9' B10' B11' C2' -60.57(16) . . . . ?
B12' B10' B11' C2' -98.35(13) . . . . ?
Cs1A B10' B11' C2' 113.4(2) 1_655 . . . ?
Cs1 B10' B11' C2' 112.18(10) 1_655 . . . ?
B5' B10' B11' B6' -37.26(12) . . . . ?
B9' B10' B11' B6' -100.54(14) . . . . ?
B12' B10' B11' B6' -138.32(13) . . . . ?
Cs1A B10' B11' B6' 73.45(19) 1_655 . . . ?
Cs1 B10' B11' B6' 72.21(8) 1_655 . . . ?
B6' B10' B11' B12' 138.32(13) . . . . ?
B5' B10' B11' B12' 101.05(14) . . . . ?
B9' B10' B11' B12' 37.77(12) . . . . ?
Cs1A B10' B11' B12' -148.2(2) 1_655 . . . ?
Cs1 B10' B11' B12' -149.48(10) 1_655 . . . ?
B6' B10' B11' B7' 101.31(14) . . . . ?
B5' B10' B11' B7' 64.05(16) . . . . ?
B9' B10' B11' B7' 0.77(17) . . . . ?
B12' B10' B11' B7' -37.00(12) . . . . ?
Cs1A B10' B11' B7' 174.8(2) 1_655 . . . ?
Cs1 B10' B11' B7' 173.52(11) 1_655 . . . ?
B12' B7' B11' C2' 133.94(13) . . . . ?
B8' B7' B11' C2' 96.75(13) . . . . ?
Co1 B7' B11' C2' 24.51(10) . . . . ?
Cs1 B7' B11' C2' -168.80(13) . . . . ?
Cs1A B7' B11' C2' -167.5(2) . . . . ?
C2' B7' B11' B6' -33.01(12) . . . . ?
B12' B7' B11' B6' 100.93(14) . . . . ?
B8' B7' B11' B6' 63.74(16) . . . . ?
Co1 B7' B11' B6' -8.50(17) . . . . ?
Cs1 B7' B11' B6' 158.19(10) . . . . ?
Cs1A B7' B11' B6' 159.5(2) . . . . ?
C2' B7' B11' B10' -96.79(14) . . . . ?
B12' B7' B11' B10' 37.15(12) . . . . ?
B8' B7' B11' B10' -0.04(17) . . . . ?
Co1 B7' B11' B10' -72.28(15) . . . . ?
Cs1 B7' B11' B10' 94.41(13) . . . . ?
Cs1A B7' B11' B10' 95.7(2) . . . . ?
C2' B7' B11' B12' -133.94(13) . . . . ?
B8' B7' B11' B12' -37.19(12) . . . . ?
Co1 B7' B11' B12' -109.43(13) . . . . ?
Cs1 B7' B11' B12' 57.26(12) . . . . ?
Cs1A B7' B11' B12' 58.6(2) . . . . ?
C2' B11' B12' B7' -39.37(11) . . . . ?
B6' B11' B12' B7' -101.50(13) . . . . ?
B10' B11' B12' B7' -138.89(13) . . . . ?
C2' B11' B12' B10' 99.53(13) . . . . ?
B6' B11' B12' B10' 37.39(12) . . . . ?
B7' B11' B12' B10' 138.89(13) . . . . ?
C2' B11' B12' B9' 62.11(15) . . . . ?
B6' B11' B12' B9' -0.03(16) . . . . ?
B10' B11' B12' B9' -37.41(12) . . . . ?
B7' B11' B12' B9' 101.48(13) . . . . ?
C2' B11' B12' B8' -1.81(16) . . . . ?
B6' B11' B12' B8' -63.95(16) . . . . ?
B10' B11' B12' B8' -101.34(14) . . . . ?
B7' B11' B12' B8' 37.55(12) . . . . ?
C2' B11' B12' Cs1 -84.13(12) . . . . ?
B6' B11' B12' Cs1 -146.27(10) . . . . ?
B10' B11' B12' Cs1 176.34(11) . . . . ?
B7' B11' B12' Cs1 -44.77(9) . . . . ?
C2' B7' B12' B11' 39.02(11) . . . . ?
B8' B7' B12' B11' 138.34(13) . . . . ?
Co1 B7' B12' B11' 106.20(13) . . . . ?
Cs1 B7' B12' B11' -136.01(9) . . . . ?
Cs1A B7' B12' B11' -135.94(15) . . . . ?
C2' B7' B12' B10' 2.26(15) . . . . ?
B11' B7' B12' B10' -36.76(12) . . . . ?
B8' B7' B12' B10' 101.58(13) . . . . ?
Co1 B7' B12' B10' 69.44(15) . . . . ?
Cs1 B7' B12' B10' -172.77(11) . . . . ?
Cs1A B7' B12' B10' -172.70(16) . . . . ?
C2' B7' B12' B9' -60.93(15) . . . . ?
B11' B7' B12' B9' -99.95(14) . . . . ?
B8' B7' B12' B9' 38.39(12) . . . . ?
Co1 B7' B12' B9' 6.25(17) . . . . ?
Cs1 B7' B12' B9' 124.04(11) . . . . ?
Cs1A B7' B12' B9' 124.10(16) . . . . ?
C2' B7' B12' B8' -99.32(12) . . . . ?
B11' B7' B12' B8' -138.34(13) . . . . ?
Co1 B7' B12' B8' -32.14(11) . . . . ?
Cs1 B7' B12' B8' 85.65(9) . . . . ?
Cs1A B7' B12' B8' 85.71(14) . . . . ?
C2' B7' B12' Cs1 175.03(11) . . . . ?
B11' B7' B12' Cs1 136.01(9) . . . . ?
B8' B7' B12' Cs1 -85.65(9) . . . . ?
Co1 B7' B12' Cs1 -117.79(11) . . . . ?
B6' B10' B12' B11' -37.13(12) . . . . ?
B5' B10' B12' B11' -100.29(14) . . . . ?
B9' B10' B12' B11' -137.76(13) . . . . ?
Cs1A B10' B12' B11' 49.8(3) 1_655 . . . ?
Cs1 B10' B12' B11' 50.21(15) 1_655 . . . ?
B6' B10' B12' B7' -0.09(17) . . . . ?
B11' B10' B12' B7' 37.05(12) . . . . ?
B5' B10' B12' B7' -63.24(15) . . . . ?
B9' B10' B12' B7' -100.72(13) . . . . ?
Cs1A B10' B12' B7' 86.8(3) 1_655 . . . ?
Cs1 B10' B12' B7' 87.26(17) 1_655 . . . ?
B6' B10' B12' B9' 100.63(14) . . . . ?
B11' B10' B12' B9' 137.76(13) . . . . ?
B5' B10' B12' B9' 37.48(12) . . . . ?
Cs1A B10' B12' B9' -172.5(3) 1_655 . . . ?
Cs1 B10' B12' B9' -172.03(17) 1_655 . . . ?
B6' B10' B12' B8' 63.95(16) . . . . ?
B11' B10' B12' B8' 101.08(14) . . . . ?
B5' B10' B12' B8' 0.80(17) . . . . ?
B9' B10' B12' B8' -36.68(12) . . . . ?
Cs1A B10' B12' B8' 150.9(2) 1_655 . . . ?
Cs1 B10' B12' B8' 151.29(12) 1_655 . . . ?
B4' B9' B12' B11' -64.10(15) . . . . ?
B5' B9' B12' B11' -0.02(16) . . . . ?
B10' B9' B12' B11' 37.44(12) . . . . ?
B8' B9' B12' B11' -102.03(13) . . . . ?
B4' B9' B12' B7' -0.38(16) . . . . ?
B5' B9' B12' B7' 63.70(16) . . . . ?
B10' B9' B12' B7' 101.16(14) . . . . ?
B8' B9' B12' B7' -38.32(12) . . . . ?
B4' B9' B12' B10' -101.54(13) . . . . ?
B5' B9' B12' B10' -37.46(12) . . . . ?
B8' B9' B12' B10' -139.47(13) . . . . ?
B4' B9' B12' B8' 37.93(12) . . . . ?
B5' B9' B12' B8' 102.02(13) . . . . ?
B10' B9' B12' B8' 139.47(13) . . . . ?
B4' B9' B12' Cs1 75.92(15) . . . . ?
B5' B9' B12' Cs1 140.00(11) . . . . ?
B10' B9' B12' Cs1 177.46(14) . . . . ?
B8' B9' B12' Cs1 37.99(12) . . . . ?
B4' B8' B12' B11' 62.06(15) . . . . ?
B7' B8' B12' B11' -37.57(12) . . . . ?
B9' B8' B12' B11' 99.74(14) . . . . ?
Co1 B8' B12' B11' -7.41(16) . . . . ?
Cs1 B8' B12' B11' -110.47(11) . . . . ?
B4' B8' B12' B7' 99.63(13) . . . . ?
B9' B8' B12' B7' 137.32(13) . . . . ?
Co1 B8' B12' B7' 30.16(10) . . . . ?
Cs1 B8' B12' B7' -72.90(8) . . . . ?
B4' B8' B12' B10' -1.36(16) . . . . ?
B7' B8' B12' B10' -100.99(14) . . . . ?
B9' B8' B12' B10' 36.33(12) . . . . ?
Co1 B8' B12' B10' -70.83(15) . . . . ?
Cs1 B8' B12' B10' -173.89(12) . . . . ?
B4' B8' B12' B9' -37.68(12) . . . . ?
B7' B8' B12' B9' -137.32(13) . . . . ?
Co1 B8' B12' B9' -107.16(12) . . . . ?
Cs1 B8' B12' B9' 149.79(10) . . . . ?
B4' B8' B12' Cs1 172.53(11) . . . . ?
B7' B8' B12' Cs1 72.90(8) . . . . ?
B9' B8' B12' Cs1 -149.79(10) . . . . ?
Co1 B8' B12' Cs1 103.06(9) . . . . ?
